data_7710182
loop_
_publ_author_name
'Qiu, Gege'
'Diao, Donglin'
'Chaussy, Leo'
'Chevallier-Michaud, Sabine'
'Simaan, A. Jalila'
'Nava, Paola'
'Martinez, Alexandre'
'Colomban, Cedric'

_publ_section_title
;
 A caged tris(2-pyridylmethyl)amine ligand equipped with a Ctriazole-H
 hydrogen bonding cavity.
;
_journal_name_full 'Dalton Transactions'
_journal_paper_doi 10.1039/D2DT00607C
_journal_year 2022
_chemical_formula_moiety '3(C54 H51 Cu N13 O6), 6(C F3 O3 S), 3(C2 H3 N)'
_chemical_formula_sum 'C174 H162 Cu3 F18 N42 O36 S6'
_chemical_formula_weight 4142.43
_space_group_crystal_system triclinic
_space_group_IT_number 2
_space_group_name_Hall '-P 1'
_space_group_name_H-M_alt 'P -1'
_atom_sites_solution_hydrogens geom
_audit_creation_date 2019-12-19
_audit_creation_method
;
Olex2 1.2
(compiled 2018.05.29 svn.r3510 for OlexSys, GUI svn.r5506)
;
_audit_update_record
;
2022-02-22 deposited with the CCDC.	2022-04-18 downloaded from the CCDC.
;
_cell_angle_alpha 87.5100(10)
_cell_angle_beta 86.7650(10)
_cell_angle_gamma 81.9360(10)
_cell_formula_units_Z 2
_cell_length_a 13.81820(10)
_cell_length_b 24.6077(3)
_cell_length_c 34.2051(4)
_cell_measurement_reflns_used 60068
_cell_measurement_temperature 203.01(10)
_cell_measurement_theta_max 70.8460
_cell_measurement_theta_min 3.2020
_cell_volume 11490.1(2)
_computing_cell_refinement 'CrysAlisPro 1.171.39.46 (Rigaku OD, 2018)'
_computing_data_collection 'CrysAlisPro 1.171.39.46 (Rigaku OD, 2018)'
_computing_data_reduction 'CrysAlisPro 1.171.39.46 (Rigaku OD, 2018)'
_computing_molecular_graphics 'Olex2 (Dolomanov et al., 2009)'
_computing_publication_material 'Olex2 (Dolomanov et al., 2009)'
_computing_structure_refinement 'ShelXL (Sheldrick, 2015)'
_computing_structure_solution 'SHELXT 2014/5 (Sheldrick, 2014)'
_diffrn_ambient_environment N~2~
_diffrn_ambient_temperature 203.01(10)
_diffrn_detector 'CCD plate'
_diffrn_detector_area_resol_mean 5.3048
_diffrn_detector_type AtlasS2
_diffrn_measured_fraction_theta_full 0.997
_diffrn_measured_fraction_theta_max 0.981
_diffrn_measurement_details
;
List of Runs (angles in degrees, time in seconds):

  # Type    Start    End  Width  t~exp~   \w     \q     \k     \f   Frames
#--------------------------------------------------------------------------
  1  \w     -1.00  24.00   1.00    5.00    --   38.00  94.00  83.41   25
  2  \w     -1.00  24.00   1.00    5.00    --   38.00  95.00-134.21   25
  3  \w   -113.00 -13.00   1.00    5.00    --  -41.32 -57.00 -60.00  100
  4  \w   -115.00 -17.00   1.00    5.00    --  -41.32 -38.00   0.00   98
  5  \w    -64.00  29.00   1.00    5.00    --  -41.32  57.00  90.00   93
  6  \w   -116.00 -17.00   1.00    5.00    --  -41.32 -38.00 120.00   99
  7  \w     23.00  90.00   1.00    5.00    --   41.32-125.00   0.00   67
  8  \w     23.00  94.00   1.00    5.00    --   41.32-125.00-120.00   71
  9  \w     11.00  37.00   1.00    5.00    --   46.00  84.00 -30.60   26
 10  \w     16.00  41.00   1.00    5.00    --   50.00  82.00  33.08   25
 11  \w     17.00  45.00   1.00    5.00    --   50.00  81.00 156.60   28
 12  \w     17.00  44.00   1.00    5.00    --   50.00  81.00  96.82   27
 13  \w     17.00  42.00   1.00    5.00    --   50.00  80.00-146.70   25
 14  \w     16.00  41.00   1.00    5.00    --   50.00  82.00 -79.59   25
 15  \w     68.00 123.00   1.00    5.00    --   58.00  77.00  61.97   55
 16  \w     26.00  51.00   1.00    5.00    --   58.00  77.00  61.97   25
 17  \w     29.00  56.00   1.00    5.00    --   62.00  77.00 154.17   27
 18  \w     33.00  59.00   1.00    5.00    --   66.00  77.00   6.74   26
 19  \w     37.00  65.00   1.00    5.00    --   70.00  77.00  84.04   28
 20  \w     38.00  64.00   1.00    5.00    --   70.00  76.00 -64.71   26
 21  \w     38.00  64.00   1.00    5.00    --   70.00  76.00-163.44   26
 22  \w     42.00  69.00   1.00   20.00    --   74.00  75.00  29.64   27
 23  \w    100.00 135.00   1.00   20.00    --   74.00  77.00 -45.22   35
 24  \w     41.00  67.00   1.00   20.00    --   74.00  77.00-154.81   26
 25  \w     41.00  70.00   1.00   20.00    --   74.00  77.00 116.77   29
 26  \w     41.00  68.00   1.00   20.00    --   74.00  77.00 -45.22   27
 27  \w     41.00  66.00   1.00   20.00    --   74.00  77.00 161.79   25
 28  \w     42.00  68.00   1.00   20.00    --   74.00  76.00-104.31   26
 29  \w     42.00  68.00   1.00   20.00    --   74.00  75.00   8.20   26
 30  \w     42.00 131.00   1.00   20.00    --   74.00  76.00  98.05   89
 31  \w     45.00  71.00   1.00   20.00    --   78.00  77.00  51.11   26
 32  \w     46.00  74.00   1.00   20.00    --   78.00  76.00-135.07   28
 33  \w     73.00 108.00   1.00   20.00    --  101.41 -94.00 -90.00   35
 34  \w     70.00 154.00   1.00   20.00    --  101.41  77.00 -90.00   84
 35  \w     99.00 170.00   1.00   20.00    --  101.41 125.00-150.00   71
 36  \w     69.00 137.00   1.00   20.00    --  101.41  77.00 150.00   68
 37  \w     69.00 124.00   1.00   20.00    --  101.41  77.00-120.00   55
 38  \w     69.00 175.00   1.00   20.00    --  101.41  77.00  90.00  106
 39  \w     99.00 151.00   1.00   20.00    --  101.41  77.00 -30.00   52
 40  \w     69.00  95.00   1.00   20.00    --  101.41  77.00 -30.00   26
 41  \w     69.00 156.00   1.00   20.00    --  101.41  77.00  60.00   87
 42  \w     69.00 155.00   1.00   20.00    --  101.41  77.00   0.00   86
 43  \w    139.00 174.00   1.00   20.00    --  101.41 125.00  90.00   35
 44  \w     69.00 165.00   1.00   20.00    --  101.41  77.00 120.00   96
 45  \w     69.00 159.00   1.00   20.00    --  101.41  77.00  30.00   90
 46  \w     69.00 177.00   1.00   20.00    --  101.41  77.00-180.00  108
 47  \w     29.00 109.00   1.00   20.00    --  101.41 -94.00 150.00   80
 48  \w     69.00 142.00   1.00   20.00    --  101.41  77.00-150.00   73
 49  \w     20.00 109.00   1.00   20.00    --  101.41 -94.00  30.00   89
 50  \w     69.00 177.00   1.00   20.00    --  101.41  77.00 -60.00  108
 51  \w     29.00 127.00   1.00   20.00    --  101.41 -61.00-180.00   98
;
_diffrn_measurement_device 'four-circle diffractometer'
_diffrn_measurement_device_type 'SuperNova, Dual, Cu at home/near, AtlasS2'
_diffrn_measurement_method '\w scans'
_diffrn_orient_matrix_type 'CrysAlisPro convention (1999,Acta A55,543-557)'
_diffrn_orient_matrix_UB_11 0.1076227000
_diffrn_orient_matrix_UB_12 0.0005279000
_diffrn_orient_matrix_UB_13 -0.0142827000
_diffrn_orient_matrix_UB_21 -0.0058047000
_diffrn_orient_matrix_UB_22 0.0596705000
_diffrn_orient_matrix_UB_23 0.0128085000
_diffrn_orient_matrix_UB_31 0.0331008000
_diffrn_orient_matrix_UB_32 -0.0210330000
_diffrn_orient_matrix_UB_33 0.0408604000
_diffrn_radiation_monochromator mirror
_diffrn_radiation_probe x-ray
_diffrn_radiation_type CuK\a
_diffrn_radiation_wavelength 1.54184
_diffrn_reflns_av_R_equivalents 0.1055
_diffrn_reflns_av_unetI/netI 0.0558
_diffrn_reflns_Laue_measured_fraction_full 0.997
_diffrn_reflns_Laue_measured_fraction_max 0.981
_diffrn_reflns_limit_h_max 16
_diffrn_reflns_limit_h_min -16
_diffrn_reflns_limit_k_max 30
_diffrn_reflns_limit_k_min -29
_diffrn_reflns_limit_l_max 41
_diffrn_reflns_limit_l_min -40
_diffrn_reflns_number 196803
_diffrn_reflns_point_group_measured_fraction_full 0.997
_diffrn_reflns_point_group_measured_fraction_max 0.981
_diffrn_reflns_theta_full 67.684
_diffrn_reflns_theta_max 71.189
_diffrn_reflns_theta_min 3.216
_diffrn_source 'micro-focus sealed X-ray tube'
_diffrn_source_type 'SuperNova (Cu) X-ray Source'
_exptl_absorpt_coefficient_mu 1.552
_exptl_absorpt_correction_T_max 1.00000
_exptl_absorpt_correction_T_min 0.02820
_exptl_absorpt_correction_type multi-scan
_exptl_absorpt_process_details
;
CrysAlisPro 1.171.39.46 (Rigaku Oxford Diffraction, 2018)
Empirical absorption correction using spherical harmonics,
 implemented in SCALE3 ABSPACK scaling algorithm.
;
_exptl_crystal_colour blue
_exptl_crystal_colour_primary blue
_exptl_crystal_density_diffrn 1.197
_exptl_crystal_description needle
_exptl_crystal_F_000 4266
_exptl_crystal_size_max 0.32
_exptl_crystal_size_mid 0.22
_exptl_crystal_size_min 0.18
_refine_diff_density_max 0.487
_refine_diff_density_min -0.614
_refine_diff_density_rms 0.056
_refine_ls_extinction_method none
_refine_ls_goodness_of_fit_ref 1.065
_refine_ls_hydrogen_treatment constr
_refine_ls_matrix_type full
_refine_ls_number_parameters 2611
_refine_ls_number_reflns 43691
_refine_ls_number_restraints 210
_refine_ls_restrained_S_all 1.094
_refine_ls_R_factor_all 0.0696
_refine_ls_R_factor_gt 0.0564
_refine_ls_shift/su_max 0.002
_refine_ls_shift/su_mean 0.000
_refine_ls_structure_factor_coef Fsqd
_refine_ls_weighting_details 'w=1/[\s^2^(Fo^2^)+(0.0936P)^2^] where P=(Fo^2^+2Fc^2^)/3'
_refine_ls_weighting_scheme calc
_refine_ls_wR_factor_gt 0.1576
_refine_ls_wR_factor_ref 0.1680
_reflns_Friedel_coverage 0.000
_reflns_number_gt 33344
_reflns_number_total 43691
_reflns_threshold_expression 'I > 2\s(I)'
_cod_data_source_file d2dt00607c2.cif
_cod_data_source_block cc1exp134
_cod_database_code 7710182
_shelx_shelxl_version_number 2016/4
_chemical_oxdiff_formula 'c58 h55 Cl3 Cu1 f6 n13 o12 s2'
_shelx_space_group_comment
;
The symmetry employed for this shelxl refinement is uniquely defined
by the following loop, which should always be used as a source of
symmetry information in preference to the above space-group names.
They are only intended as comments.
;
_shelx_estimated_absorpt_t_max 0.768
_shelx_estimated_absorpt_t_min 0.637
_reflns_odcompleteness_completeness 99.93
_reflns_odcompleteness_iscentric 1
_reflns_odcompleteness_theta 64.99
_olex2_refinement_description
;
1. Fixed Uiso
 At 1.2 times of:
  All C(H) groups, All C(H,H) groups
 At 1.5 times of:
  All C(H,H,H) groups
2. Rigid body (RIGU) restrains
 S6, F16, F17, F18, F19, F20, F21, O34, O35, O36, O37, O38, O39, C2AA, C169
 with sigma for 1-2 distances of 0.0005 and sigma for 1-3 distances of 0.0005
 S3, F7, F8, F9, F22, F23, F24, O25, O26, O27, C165, C170
 with sigma for 1-2 distances of 0.0005 and sigma for 1-3 distances of 0.0005
3. Others
 Fixed Sof: F7(0.5) F8(0.5) F9(0.5) F22(0.5) F23(0.5) F24(0.5) C165(0.5)
 C170(0.5) F16(0.5) F17(0.5) F18(0.5) F19(0.5) F20(0.5) F21(0.5) O34(0.5)
 O35(0.5) O36(0.5) O37(0.5) O38(0.5) O39(0.5) C2AA(0.5) C169(0.5)
4.a Secondary CH2 refined with riding coordinates:
 C1(H1A,H1B), C7(H7A,H7B), C10(H10A,H10B), C18(H18A,H18B), C24(H24A,H24B),
 C27(H27A,H27B), C35(H35A,H35B), C41(H41A,H41B), C44(H44A,H44B), C52(H52A,H52B),
  C53(H53A,H53B), C54(H54A,H54B), C55(H55A,H55B), C61(H61A,H61B), C64(H64A,
 H64B), C72(H72A,H72B), C78(H78A,H78B), C81(H81A,H81B), C89(H89A,H89B),
 C95(H95A,H95B), C98(H98A,H98B), C106(H10F,H10G), C107(H10H,H10I), C108(H10J,
 H10K), C109(H10L,H10M), C115(H11A,H11B), C118(H11C,H11D), C126(H12D,H12E),
 C132(H13A,H13B), C135(H13C,H13D), C143(H14D,H14E), C149(H14F,H14G), C152(H15A,
 H15B), C160(H16A,H16B), C161(H16C,H16D), C162(H16E,H16F)
4.b Aromatic/amide H refined with riding coordinates:
 C3(H3), C4(H4), C5(H5), C8(H8), C12(H12), C15(H15), C20(H20), C21(H21),
 C22(H22), C25(H25), C29(H29), C32(H32), C37(H37), C38(H38), C39(H39), C43(H43),
  C46(H46), C49(H49), C57(H57), C58(H58), C59(H59), C62(H62), C66(H66),
 C69(H69), C74(H74), C75(H75), C76(H76), C79(H79), C83(H83), C86(H86), C91(H91),
  C92(H92), C93(H93), C96(H96), C100(H100), C103(H103), C111(H111), C112(H112),
 C113(H113), C116(H116), C120(H120), C123(H123), C128(H128), C129(H129),
 C130(H130), C133(H133), C137(H137), C140(H140), C145(H145), C146(H146),
 C147(H147), C150(H150), C154(H154), C157(H157)
4.c Idealised Me refined with riding coordinates:
 C17(H17A,H17B,H17C), C34(H34A,H34B,H34C), C51(H51A,H51B,H51C), C71(H71A,H71B,
 H71C), C88(H88A,H88B,H88C), C105(H10C,H10D,H10E), C125(H12A,H12B,H12C),
 C142(H14A,H14B,H14C), C159(H15C,H15D,H15E), C276(H27C,H27D,H27E), C270(H27F,
 H27G,H27H), C273(H27I,H27J,H27K)
;
_olex2_submission_special_instructions 'No special instructions were received'
_oxdiff_exptl_absorpt_empirical_details
;
Empirical correction (ABSPACK) includes:
- Absorption correction using spherical harmonics
- Frame scaling
- Detector area scaling
;
_oxdiff_exptl_absorpt_empirical_full_max 18.856
_oxdiff_exptl_absorpt_empirical_full_min 0.373

loop_
_space_group_symop_operation_xyz
'x, y, z'
'-x, -y, -z'

loop_
_atom_site_label
_atom_site_type_symbol
_atom_site_fract_x
_atom_site_fract_y
_atom_site_fract_z
_atom_site_U_iso_or_equiv
_atom_site_adp_type
_atom_site_occupancy
_atom_site_site_symmetry_order
_atom_site_calc_flag
_atom_site_refinement_flags_posn
_atom_site_refinement_flags_adp
_atom_site_refinement_flags_occupancy
_atom_site_disorder_assembly
_atom_site_disorder_group
Cu1 Cu 0.04189(2) 0.75872(2) 0.77387(2) 0.03249(8) Uani 1 1 d . . . . .
O1 O 0.07654(16) 0.95362(13) 0.97315(7) 0.0903(8) Uani 1 1 d . . . . .
O2 O 0.17666(18) 0.85478(12) 0.95938(8) 0.0855(7) Uani 1 1 d . . . . .
O3 O 0.48158(10) 0.80923(6) 0.78921(5) 0.0414(4) Uani 1 1 d . . . . .
O4 O 0.51121(13) 0.88937(8) 0.73429(6) 0.0542(4) Uani 1 1 d . . . . .
O5 O 0.1748(2) 1.10249(8) 0.76036(9) 0.0885(8) Uani 1 1 d . . . . .
O6 O 0.0677(2) 1.12427(12) 0.82398(11) 0.1053(10) Uani 1 1 d . . . . .
N1 N -0.05676(13) 0.72559(8) 0.74320(6) 0.0403(4) Uani 1 1 d . . . . .
N2 N -0.09717(12) 0.80283(8) 0.79958(6) 0.0364(4) Uani 1 1 d . . . . .
N3 N -0.02882(14) 0.88667(9) 0.87460(6) 0.0460(5) Uani 1 1 d . . . . .
N4 N -0.03128(18) 0.93471(10) 0.85416(8) 0.0611(6) Uani 1 1 d . . . . .
N5 N -0.0238(2) 0.97233(11) 0.87952(10) 0.0727(8) Uani 1 1 d . . . . .
N6 N 0.04490(12) 0.80715(7) 0.72347(5) 0.0316(4) Uani 1 1 d . . . . .
N7 N 0.13549(14) 0.93598(7) 0.74202(6) 0.0407(4) Uani 1 1 d . . . . .
N8 N 0.23233(15) 0.92395(9) 0.73361(8) 0.0534(5) Uani 1 1 d . . . . .
N9 N 0.26678(17) 0.97078(10) 0.72744(8) 0.0626(6) Uani 1 1 d . . . . .
N10 N 0.05322(13) 0.68684(7) 0.80478(6) 0.0378(4) Uani 1 1 d . . . . .
N11 N 0.22172(12) 0.74057(7) 0.81824(5) 0.0338(4) Uani 1 1 d . . . . .
N12 N 0.17285(12) 0.77004(7) 0.78976(5) 0.0342(4) Uani 1 1 d . . . . .
N13 N 0.23655(12) 0.79360(7) 0.76720(5) 0.0339(4) Uani 1 1 d . . . . .
C0AA C 0.1624(3) 1.10071(13) 0.82927(15) 0.0839(12) Uani 1 1 d . . . . .
C1 C -0.15086(16) 0.76340(11) 0.74187(8) 0.0447(6) Uani 1 1 d . . . . .
H1A H -0.203701 0.742085 0.738742 0.054 Uiso 1 1 calc R . . . .
H1B H -0.147990 0.788397 0.719246 0.054 Uiso 1 1 calc R . . . .
C2 C -0.17271(15) 0.79613(9) 0.77814(8) 0.0410(5) Uani 1 1 d . . . . .
C3 C -0.26673(17) 0.82162(11) 0.78734(10) 0.0550(7) Uani 1 1 d . . . . .
H3 H -0.318279 0.816863 0.772058 0.066 Uiso 1 1 calc R . . . .
C4 C -0.28233(18) 0.85388(14) 0.81926(11) 0.0672(9) Uani 1 1 d . . . . .
H4 H -0.344726 0.871687 0.825694 0.081 Uiso 1 1 calc R . . . .
C5 C -0.20485(17) 0.85997(12) 0.84201(10) 0.0574(7) Uani 1 1 d . . . . .
H5 H -0.214293 0.881198 0.864101 0.069 Uiso 1 1 calc R . . . .
C6 C -0.11322(15) 0.83352(10) 0.83085(7) 0.0403(5) Uani 1 1 d . . . . .
C7 C -0.02525(16) 0.83602(10) 0.85434(7) 0.0431(5) Uani 1 1 d . . . . .
H7A H -0.019623 0.805577 0.873443 0.052 Uiso 1 1 calc R . . . .
H7B H 0.032969 0.831500 0.836930 0.052 Uiso 1 1 calc R . . . .
C8 C -0.01834(19) 0.89306(14) 0.91250(9) 0.0588(7) Uani 1 1 d . . . . .
H8 H -0.013955 0.866105 0.932484 0.071 Uiso 1 1 calc R . . . .
C9 C -0.0155(2) 0.94797(15) 0.91555(10) 0.0673(9) Uani 1 1 d . . . . .
C10 C -0.0035(3) 0.9796(2) 0.95092(12) 0.0954(14) Uani 1 1 d . . . . .
H10A H 0.008190 1.016502 0.942755 0.115 Uiso 1 1 calc R . . . .
H10B H -0.063383 0.982515 0.967357 0.115 Uiso 1 1 calc R . . . .
C11 C 0.1685(2) 0.95113(18) 0.95326(10) 0.0736(10) Uani 1 1 d . . . . .
C12 C 0.2084(2) 0.99749(17) 0.94237(11) 0.0789(11) Uani 1 1 d . . . . .
H12 H 0.172529 1.031458 0.947750 0.095 Uiso 1 1 calc R . . . .
C13 C 0.3010(2) 0.99596(15) 0.92342(10) 0.0716(9) Uani 1 1 d . . . . .
C14 C 0.3545(2) 0.94408(14) 0.91674(9) 0.0636(8) Uani 1 1 d . . . . .
C15 C 0.3145(2) 0.89712(15) 0.92888(9) 0.0647(8) Uani 1 1 d . . . . .
H15 H 0.351284 0.863033 0.924675 0.078 Uiso 1 1 calc R . . . .
C16 C 0.2207(2) 0.89906(17) 0.94726(10) 0.0714(9) Uani 1 1 d . . . . .
C17 C 0.2272(3) 0.80085(18) 0.95109(14) 0.1005(13) Uani 1 1 d . . . . .
H17A H 0.242614 0.798550 0.923443 0.151 Uiso 1 1 calc R . . . .
H17B H 0.185993 0.773715 0.959388 0.151 Uiso 1 1 calc R . . . .
H17C H 0.286467 0.794366 0.964922 0.151 Uiso 1 1 calc R . . . .
C18 C -0.00575(16) 0.72253(9) 0.70409(7) 0.0412(5) Uani 1 1 d . . . . .
H18A H -0.048861 0.712597 0.684979 0.049 Uiso 1 1 calc R . . . .
H18B H 0.051515 0.694809 0.704606 0.049 Uiso 1 1 calc R . . . .
C19 C 0.02424(15) 0.77778(9) 0.69313(7) 0.0351(5) Uani 1 1 d . . . . .
C20 C 0.02901(17) 0.79766(11) 0.65494(7) 0.0446(5) Uani 1 1 d . . . . .
H20 H 0.014681 0.776720 0.634582 0.053 Uiso 1 1 calc R . . . .
C21 C 0.05557(18) 0.84950(11) 0.64741(8) 0.0491(6) Uani 1 1 d . . . . .
H21 H 0.061183 0.863488 0.621809 0.059 Uiso 1 1 calc R . . . .
C22 C 0.07356(17) 0.88004(10) 0.67834(7) 0.0442(5) Uani 1 1 d . . . . .
H22 H 0.090328 0.915145 0.673759 0.053 Uiso 1 1 calc R . . . .
C23 C 0.06661(14) 0.85830(8) 0.71635(7) 0.0338(4) Uani 1 1 d . . . . .
C24 C 0.07689(16) 0.89223(9) 0.75118(7) 0.0376(5) Uani 1 1 d . . . . .
H24A H 0.012289 0.908065 0.760980 0.045 Uiso 1 1 calc R . . . .
H24B H 0.106660 0.868420 0.771838 0.045 Uiso 1 1 calc R . . . .
C25 C 0.10812(19) 0.99069(10) 0.74120(9) 0.0497(6) Uani 1 1 d . . . . .
H25 H 0.045637 1.009480 0.746016 0.060 Uiso 1 1 calc R . . . .
C26 C 0.1927(2) 1.01263(11) 0.73169(10) 0.0586(7) Uani 1 1 d . . . . .
C27 C 0.2091(3) 1.07110(14) 0.72664(13) 0.0846(12) Uani 1 1 d . . . . .
H27A H 0.278453 1.072613 0.721698 0.101 Uiso 1 1 calc R . . . .
H27B H 0.175499 1.087509 0.703960 0.101 Uiso 1 1 calc R . . . .
C28 C 0.2202(3) 1.08872(11) 0.79506(13) 0.0770(11) Uani 1 1 d . . . . .
C29 C 0.3169(2) 1.06662(11) 0.79783(13) 0.0732(10) Uani 1 1 d . . . . .
H29 H 0.355760 1.059018 0.775105 0.088 Uiso 1 1 calc R . . . .
C30 C 0.3580(2) 1.05531(11) 0.83483(12) 0.0689(9) Uani 1 1 d . . . . .
C31 C 0.3008(2) 1.06588(12) 0.86834(12) 0.0718(10) Uani 1 1 d . . . . .
C32 C 0.2032(3) 1.09007(13) 0.86536(13) 0.0800(11) Uani 1 1 d . . . . .
H32 H 0.165152 1.099125 0.888053 0.096 Uiso 1 1 calc R . . . .
C34 C 0.0019(3) 1.1246(2) 0.8566(2) 0.137(2) Uani 1 1 d . . . . .
H34A H -0.062755 1.138737 0.848806 0.205 Uiso 1 1 calc R . . . .
H34B H 0.020870 1.147460 0.876040 0.205 Uiso 1 1 calc R . . . .
H34C H 0.002440 1.087855 0.867279 0.205 Uiso 1 1 calc R . . . .
C35 C -0.0716(2) 0.67115(11) 0.76063(9) 0.0567(7) Uani 1 1 d . . . . .
H35A H -0.066527 0.644965 0.739967 0.068 Uiso 1 1 calc R . . . .
H35B H -0.137130 0.673473 0.772789 0.068 Uiso 1 1 calc R . . . .
C36 C 0.00143(17) 0.65049(10) 0.79081(8) 0.0455(6) Uani 1 1 d . . . . .
C37 C 0.0102(2) 0.59661(11) 0.80498(10) 0.0606(8) Uani 1 1 d . . . . .
H37 H -0.025236 0.571689 0.794605 0.073 Uiso 1 1 calc R . . . .
C38 C 0.0723(2) 0.58047(12) 0.83470(11) 0.0699(10) Uani 1 1 d . . . . .
H38 H 0.079166 0.544466 0.844720 0.084 Uiso 1 1 calc R . . . .
C39 C 0.12399(18) 0.61809(11) 0.84942(9) 0.0567(7) Uani 1 1 d . . . . .
H39 H 0.165379 0.607946 0.869793 0.068 Uiso 1 1 calc R . . . .
C40 C 0.11395(15) 0.67106(10) 0.83370(7) 0.0397(5) Uani 1 1 d . . . . .
C41 C 0.16926(16) 0.71262(10) 0.84949(7) 0.0412(5) Uani 1 1 d . . . . .
H41A H 0.123969 0.739499 0.863639 0.049 Uiso 1 1 calc R . . . .
H41B H 0.215603 0.694515 0.867774 0.049 Uiso 1 1 calc R . . . .
C42 C 0.32548(14) 0.77940(9) 0.78165(7) 0.0341(4) Uani 1 1 d . . . . .
C43 C 0.31681(15) 0.74508(9) 0.81402(7) 0.0359(5) Uani 1 1 d . . . . .
H43 H 0.366472 0.728557 0.829613 0.043 Uiso 1 1 calc R . . . .
C44 C 0.41332(16) 0.79823(10) 0.76146(7) 0.0417(5) Uani 1 1 d . . . . .
H44A H 0.444618 0.770217 0.744023 0.050 Uiso 1 1 calc R . . . .
H44B H 0.393728 0.831311 0.745754 0.050 Uiso 1 1 calc R . . . .
C45 C 0.47377(14) 0.86357(9) 0.80004(8) 0.0400(5) Uani 1 1 d . . . . .
C46 C 0.46142(15) 0.87495(10) 0.83895(8) 0.0443(6) Uani 1 1 d . . . . .
H46 H 0.451690 0.846739 0.857105 0.053 Uiso 1 1 calc R . . . .
C47 C 0.46300(17) 0.92786(11) 0.85222(9) 0.0515(6) Uani 1 1 d . . . . .
C48 C 0.47474(18) 0.96978(11) 0.82454(10) 0.0564(7) Uani 1 1 d . . . . .
C49 C 0.48963(19) 0.95746(11) 0.78508(10) 0.0560(7) Uani 1 1 d . . . . .
H49 H 0.498951 0.985617 0.766826 0.067 Uiso 1 1 calc R . . . .
C50 C 0.49106(16) 0.90454(10) 0.77200(8) 0.0458(6) Uani 1 1 d . . . . .
C51 C 0.5269(2) 0.93125(14) 0.70554(10) 0.0695(9) Uani 1 1 d . . . . .
H51A H 0.545999 0.914928 0.680809 0.104 Uiso 1 1 calc R . . . .
H51B H 0.577636 0.950771 0.713365 0.104 Uiso 1 1 calc R . . . .
H51C H 0.467482 0.956297 0.703072 0.104 Uiso 1 1 calc R . . . .
C52 C 0.4564(2) 0.93620(14) 0.89669(10) 0.0633(8) Uani 1 1 d . . . . .
H52A H 0.494156 0.904623 0.909177 0.076 Uiso 1 1 calc R . . . .
H52B H 0.487632 0.968045 0.901481 0.076 Uiso 1 1 calc R . . . .
C53 C 0.3338(3) 1.04922(15) 0.90961(12) 0.0839(12) Uani 1 1 d . . . . .
H53A H 0.404541 1.045782 0.909645 0.101 Uiso 1 1 calc R . . . .
H53B H 0.306805 1.077645 0.927509 0.101 Uiso 1 1 calc R . . . .
C54 C 0.4650(2) 1.02975(12) 0.83415(12) 0.0696(9) Uani 1 1 d . . . . .
H54A H 0.502391 1.049122 0.814685 0.084 Uiso 1 1 calc R . . . .
H54B H 0.491121 1.033196 0.859514 0.084 Uiso 1 1 calc R . . . .
Cu2 Cu 0.64893(2) 0.52307(2) 0.87407(2) 0.03305(8) Uani 1 1 d . . . . .
O7 O 0.20698(10) 0.47026(6) 0.87043(5) 0.0406(4) Uani 1 1 d . . . . .
O8 O 0.17133(13) 0.40838(8) 0.93578(6) 0.0549(5) Uani 1 1 d . . . . .
O9 O 0.59374(12) 0.27762(7) 0.70393(6) 0.0528(4) Uani 1 1 d . . . . .
O10 O 0.49362(14) 0.37870(7) 0.70570(6) 0.0614(5) Uani 1 1 d . . . . .
O11 O 0.50246(18) 0.18758(8) 0.93842(7) 0.0730(6) Uani 1 1 d . . . . .
O12 O 0.61136(17) 0.15444(11) 0.87693(8) 0.0822(7) Uani 1 1 d . . . . .
N15 N 0.75567(13) 0.55741(8) 0.89787(6) 0.0402(4) Uani 1 1 d . . . . .
N16 N 0.64196(12) 0.58903(7) 0.83646(6) 0.0335(4) Uani 1 1 d . . . . .
N17 N 0.51480(12) 0.51180(7) 0.86155(6) 0.0348(4) Uani 1 1 d . . . . .
N18 N 0.46488(12) 0.53688(7) 0.83157(5) 0.0326(4) Uani 1 1 d . . . . .
N19 N 0.45199(12) 0.49254(7) 0.88687(6) 0.0371(4) Uani 1 1 d . . . . .
N20 N 0.78430(12) 0.47183(8) 0.84874(6) 0.0403(4) Uani 1 1 d . . . . .
N21 N 0.70818(14) 0.37722(8) 0.78429(7) 0.0459(5) Uani 1 1 d . . . . .
N22 N 0.70904(18) 0.33650(10) 0.81184(8) 0.0596(6) Uani 1 1 d . . . . .
N23 N 0.69986(17) 0.29156(10) 0.79354(8) 0.0586(6) Uani 1 1 d . . . . .
N24 N 0.64327(12) 0.48889(7) 0.93038(6) 0.0350(4) Uani 1 1 d . . . . .
N25 N 0.54441(14) 0.35777(8) 0.93223(6) 0.0423(4) Uani 1 1 d . . . . .
N26 N 0.44690(15) 0.37189(9) 0.93916(8) 0.0544(6) Uani 1 1 d . . . . .
N27 N 0.41206(17) 0.32718(10) 0.95191(8) 0.0607(6) Uani 1 1 d . . . . .
C55 C 0.78059(18) 0.60436(11) 0.87234(9) 0.0497(6) Uani 1 1 d . . . . .
H55A H 0.840637 0.592928 0.857004 0.060 Uiso 1 1 calc R . . . .
H55B H 0.792009 0.633921 0.888599 0.060 Uiso 1 1 calc R . . . .
C56 C 0.70142(15) 0.62509(9) 0.84532(7) 0.0386(5) Uani 1 1 d . . . . .
C57 C 0.69427(18) 0.67736(10) 0.82818(8) 0.0460(6) Uani 1 1 d . . . . .
H57 H 0.734824 0.702105 0.835143 0.055 Uiso 1 1 calc R . . . .
C58 C 0.62553(18) 0.69189(10) 0.80051(9) 0.0518(6) Uani 1 1 d . . . . .
H58 H 0.618870 0.726898 0.788724 0.062 Uiso 1 1 calc R . . . .
C59 C 0.56676(16) 0.65445(10) 0.79036(8) 0.0442(6) Uani 1 1 d . . . . .
H59 H 0.521679 0.663426 0.771118 0.053 Uiso 1 1 calc R . . . .
C60 C 0.57594(14) 0.60350(9) 0.80919(7) 0.0344(5) Uani 1 1 d . . . . .
C61 C 0.51531(15) 0.56102(9) 0.79793(7) 0.0363(5) Uani 1 1 d . . . . .
H61A H 0.467252 0.577839 0.779872 0.044 Uiso 1 1 calc R . . . .
H61B H 0.557417 0.532092 0.784417 0.044 Uiso 1 1 calc R . . . .
C62 C 0.37004(14) 0.53346(9) 0.83764(7) 0.0349(5) Uani 1 1 d . . . . .
H62 H 0.319708 0.547618 0.821588 0.042 Uiso 1 1 calc R . . . .
C63 C 0.36221(14) 0.50456(9) 0.87267(7) 0.0349(5) Uani 1 1 d . . . . .
C64 C 0.27551(16) 0.48824(10) 0.89561(7) 0.0402(5) Uani 1 1 d . . . . .
H64A H 0.296824 0.458778 0.914276 0.048 Uiso 1 1 calc R . . . .
H64B H 0.243358 0.519225 0.910206 0.048 Uiso 1 1 calc R . . . .
C65 C 0.21072(14) 0.41391(9) 0.86832(8) 0.0390(5) Uani 1 1 d . . . . .
C66 C 0.22197(15) 0.39091(10) 0.83213(8) 0.0428(6) Uani 1 1 d . . . . .
H66 H 0.232905 0.413209 0.810128 0.051 Uiso 1 1 calc R . . . .
C67 C 0.21756(16) 0.33509(11) 0.82719(9) 0.0483(6) Uani 1 1 d . . . . .
C68 C 0.20478(17) 0.30196(11) 0.86078(9) 0.0521(7) Uani 1 1 d . . . . .
C69 C 0.19145(19) 0.32558(11) 0.89713(9) 0.0545(7) Uani 1 1 d . . . . .
H69 H 0.182252 0.303246 0.919279 0.065 Uiso 1 1 calc R . . . .
C70 C 0.19136(17) 0.38134(11) 0.90159(8) 0.0477(6) Uani 1 1 d . . . . .
C71 C 0.1510(2) 0.37630(14) 0.97060(9) 0.0684(8) Uani 1 1 d . . . . .
H71A H 0.094723 0.358449 0.967171 0.103 Uiso 1 1 calc R . . . .
H71B H 0.138242 0.399881 0.992474 0.103 Uiso 1 1 calc R . . . .
H71C H 0.206384 0.349123 0.975439 0.103 Uiso 1 1 calc R . . . .
C72 C 0.84366(16) 0.51564(10) 0.90262(8) 0.0453(6) Uani 1 1 d . . . . .
H72A H 0.900163 0.534075 0.905849 0.054 Uiso 1 1 calc R . . . .
H72B H 0.834002 0.492977 0.926041 0.054 Uiso 1 1 calc R . . . .
C73 C 0.86260(15) 0.48024(9) 0.86820(8) 0.0450(6) Uani 1 1 d . . . . .
C74 C 0.95567(18) 0.45532(12) 0.85790(11) 0.0661(9) Uani 1 1 d . . . . .
H74 H 1.008551 0.461325 0.872003 0.079 Uiso 1 1 calc R . . . .
C75 C 0.9694(2) 0.42155(15) 0.82658(15) 0.0928(14) Uani 1 1 d . . . . .
H75 H 1.031633 0.404324 0.819233 0.111 Uiso 1 1 calc R . . . .
C76 C 0.8897(2) 0.41354(14) 0.80617(13) 0.0809(11) Uani 1 1 d . . . . .
H76 H 0.897552 0.391219 0.784648 0.097 Uiso 1 1 calc R . . . .
C77 C 0.79789(16) 0.43910(11) 0.81811(9) 0.0513(6) Uani 1 1 d . . . . .
C78 C 0.70850(17) 0.43319(11) 0.79620(9) 0.0506(6) Uani 1 1 d . . . . .
H78A H 0.650348 0.444118 0.812785 0.061 Uiso 1 1 calc R . . . .
H78B H 0.706232 0.457617 0.773144 0.061 Uiso 1 1 calc R . . . .
C79 C 0.69757(17) 0.35876(10) 0.74877(8) 0.0453(6) Uani 1 1 d . . . . .
H79 H 0.694191 0.378954 0.725147 0.054 Uiso 1 1 calc R . . . .
C80 C 0.69275(17) 0.30374(10) 0.75466(8) 0.0462(6) Uani 1 1 d . . . . .
C81 C 0.67847(19) 0.26183(11) 0.72626(9) 0.0534(6) Uani 1 1 d . . . . .
H81A H 0.735884 0.255859 0.708496 0.064 Uiso 1 1 calc R . . . .
H81B H 0.672117 0.227382 0.740415 0.064 Uiso 1 1 calc R . . . .
C82 C 0.50576(18) 0.28527(11) 0.72575(8) 0.0488(6) Uani 1 1 d . . . . .
C83 C 0.46744(18) 0.24284(10) 0.74510(9) 0.0506(6) Uani 1 1 d . . . . .
H83 H 0.503513 0.207981 0.744663 0.061 Uiso 1 1 calc R . . . .
C84 C 0.37611(19) 0.24958(11) 0.76556(9) 0.0516(6) Uani 1 1 d . . . . .
C85 C 0.32139(18) 0.30216(11) 0.76535(8) 0.0488(6) Uani 1 1 d . . . . .
C86 C 0.36032(19) 0.34497(11) 0.74519(8) 0.0504(6) Uani 1 1 d . . . . .
H86 H 0.323537 0.379651 0.744718 0.060 Uiso 1 1 calc R . . . .
C87 C 0.45150(19) 0.33817(11) 0.72581(8) 0.0494(6) Uani 1 1 d . . . . .
C88 C 0.4442(3) 0.43321(12) 0.70798(12) 0.0787(10) Uani 1 1 d . . . . .
H88A H 0.482031 0.457912 0.693499 0.118 Uiso 1 1 calc R . . . .
H88B H 0.435996 0.443259 0.734892 0.118 Uiso 1 1 calc R . . . .
H88C H 0.381215 0.435301 0.697087 0.118 Uiso 1 1 calc R . . . .
C89 C 0.70824(18) 0.57427(10) 0.93599(8) 0.0443(5) Uani 1 1 d . . . . .
H89A H 0.656887 0.604912 0.932193 0.053 Uiso 1 1 calc R . . . .
H89B H 0.755838 0.585709 0.952562 0.053 Uiso 1 1 calc R . . . .
C90 C 0.66586(16) 0.52620(9) 0.95496(7) 0.0391(5) Uani 1 1 d . . . . .
C91 C 0.65291(19) 0.51976(11) 0.99493(8) 0.0501(6) Uani 1 1 d . . . . .
H91 H 0.668023 0.546250 1.011291 0.060 Uiso 1 1 calc R . . . .
C92 C 0.6172(2) 0.47343(12) 1.01038(8) 0.0530(6) Uani 1 1 d . . . . .
H92 H 0.604943 0.469085 1.037272 0.064 Uiso 1 1 calc R . . . .
C93 C 0.59958(18) 0.43335(11) 0.98545(8) 0.0474(6) Uani 1 1 d . . . . .
H93 H 0.578682 0.400990 0.995488 0.057 Uiso 1 1 calc R . . . .
C94 C 0.61358(15) 0.44220(9) 0.94536(7) 0.0380(5) Uani 1 1 d . . . . .
C95 C 0.60391(17) 0.39858(9) 0.91676(8) 0.0414(5) Uani 1 1 d . . . . .
H95A H 0.575305 0.416060 0.893341 0.050 Uiso 1 1 calc R . . . .
H95B H 0.668681 0.380282 0.909231 0.050 Uiso 1 1 calc R . . . .
C96 C 0.57059(19) 0.30431(10) 0.94073(8) 0.0487(6) Uani 1 1 d . . . . .
H96 H 0.633158 0.284679 0.938616 0.058 Uiso 1 1 calc R . . . .
C97 C 0.4862(2) 0.28470(11) 0.95315(9) 0.0540(6) Uani 1 1 d . . . . .
C98 C 0.4682(3) 0.22810(13) 0.96670(10) 0.0718(9) Uani 1 1 d . . . . .
H98A H 0.500753 0.218274 0.990905 0.086 Uiso 1 1 calc R . . . .
H98B H 0.398530 0.228136 0.972168 0.086 Uiso 1 1 calc R . . . .
C99 C 0.4571(2) 0.19175(11) 0.90292(10) 0.0622(8) Uani 1 1 d . . . . .
C100 C 0.3603(2) 0.21116(11) 0.89857(10) 0.0624(8) Uani 1 1 d . . . . .
H100 H 0.321111 0.222840 0.920452 0.075 Uiso 1 1 calc R . . . .
C101 C 0.3187(2) 0.21386(10) 0.86190(10) 0.0583(7) Uani 1 1 d . . . . .
C102 C 0.3775(2) 0.19620(10) 0.82942(10) 0.0572(7) Uani 1 1 d . . . . .
C103 C 0.4751(2) 0.17503(11) 0.83441(10) 0.0593(7) Uani 1 1 d . . . . .
H103 H 0.513687 0.161569 0.812870 0.071 Uiso 1 1 calc R . . . .
C104 C 0.5161(2) 0.17344(11) 0.87029(10) 0.0613(8) Uani 1 1 d . . . . .
C105 C 0.6772(3) 0.1483(2) 0.84398(15) 0.1077(15) Uani 1 1 d . . . . .
H10C H 0.666160 0.117054 0.829885 0.162 Uiso 1 1 calc R . . . .
H10D H 0.743143 0.143034 0.852368 0.162 Uiso 1 1 calc R . . . .
H10E H 0.667334 0.180720 0.827212 0.162 Uiso 1 1 calc R . . . .
C106 C 0.2133(2) 0.23966(11) 0.86015(11) 0.0630(8) Uani 1 1 d . . . . .
H10F H 0.175425 0.226194 0.882335 0.076 Uiso 1 1 calc R . . . .
H10G H 0.186596 0.229219 0.836385 0.076 Uiso 1 1 calc R . . . .
C107 C 0.22082(18) 0.31450(12) 0.78579(9) 0.0558(7) Uani 1 1 d . . . . .
H10H H 0.190163 0.281313 0.786674 0.067 Uiso 1 1 calc R . . . .
H10I H 0.181501 0.341805 0.769906 0.067 Uiso 1 1 calc R . . . .
C108 C 0.3436(2) 0.20047(11) 0.78786(10) 0.0602(7) Uani 1 1 d . . . . .
H10J H 0.369965 0.167306 0.774402 0.072 Uiso 1 1 calc R . . . .
H10K H 0.272734 0.203570 0.788536 0.072 Uiso 1 1 calc R . . . .
Cu3 Cu 0.69426(2) 0.12670(2) 0.46120(2) 0.03298(8) Uani 1 1 d . . . . .
O13 O 1.13397(10) 0.17839(6) 0.47429(5) 0.0389(4) Uani 1 1 d . . . . .
O14 O 1.16967(13) 0.25180(7) 0.41528(6) 0.0512(4) Uani 1 1 d . . . . .
O15 O 0.74303(13) 0.33879(9) 0.65403(6) 0.0578(5) Uani 1 1 d . . . . .
O16 O 0.84853(16) 0.23958(9) 0.64631(7) 0.0667(5) Uani 1 1 d . . . . .
O17 O 0.83946(17) 0.46956(8) 0.42787(8) 0.0738(7) Uani 1 1 d . . . . .
O18 O 0.72434(15) 0.48674(10) 0.49033(9) 0.0866(8) Uani 1 1 d . . . . .
N29 N 0.58983(13) 0.09654(7) 0.43266(6) 0.0405(4) Uani 1 1 d . . . . .
N30 N 0.70710(12) 0.05287(7) 0.49044(6) 0.0367(4) Uani 1 1 d . . . . .
N31 N 0.87803(12) 0.10565(7) 0.50348(5) 0.0330(4) Uani 1 1 d . . . . .
N32 N 0.82737(12) 0.13640(7) 0.47609(6) 0.0347(4) Uani 1 1 d . . . . .
N33 N 0.88946(12) 0.16096(7) 0.45335(5) 0.0337(4) Uani 1 1 d . . . . .
N34 N 0.55831(12) 0.17011(8) 0.49164(6) 0.0397(4) Uani 1 1 d . . . . .
N35 N 0.63232(14) 0.25316(8) 0.56424(7) 0.0452(5) Uani 1 1 d . . . . .
N36 N 0.62629(17) 0.29819(10) 0.54032(7) 0.0568(6) Uani 1 1 d . . . . .
N37 N 0.63447(18) 0.33982(10) 0.56215(8) 0.0577(6) Uani 1 1 d . . . . .
N38 N 0.69513(12) 0.17448(7) 0.40973(5) 0.0314(4) Uani 1 1 d . . . . .
N39 N 0.79338(13) 0.30235(7) 0.42382(6) 0.0376(4) Uani 1 1 d . . . . .
N40 N 0.89007(14) 0.28784(9) 0.41546(7) 0.0505(5) Uani 1 1 d . . . . .
N41 N 0.92607(16) 0.33335(10) 0.40512(8) 0.0566(6) Uani 1 1 d . . . . .
C109 C 0.57101(18) 0.04326(10) 0.45106(9) 0.0535(7) Uani 1 1 d . . . . .
H10L H 0.563233 0.018156 0.430734 0.064 Uiso 1 1 calc R . . . .
H10M H 0.510341 0.048637 0.466996 0.064 Uiso 1 1 calc R . . . .
C110 C 0.65235(16) 0.01817(9) 0.47617(8) 0.0434(6) Uani 1 1 d . . . . .
C111 C 0.66574(18) -0.03716(10) 0.48647(9) 0.0533(7) Uani 1 1 d . . . . .
H111 H 0.628759 -0.060871 0.475559 0.064 Uiso 1 1 calc R . . . .
C112 C 0.7343(2) -0.05672(10) 0.51298(10) 0.0609(8) Uani 1 1 d . . . . .
H112 H 0.744607 -0.093913 0.520069 0.073 Uiso 1 1 calc R . . . .
C113 C 0.78740(17) -0.02088(10) 0.52895(9) 0.0513(7) Uani 1 1 d . . . . .
H113 H 0.832253 -0.033185 0.547757 0.062 Uiso 1 1 calc R . . . .
C114 C 0.77322(15) 0.03382(9) 0.51665(7) 0.0380(5) Uani 1 1 d . . . . .
C115 C 0.82885(15) 0.07436(9) 0.53377(7) 0.0384(5) Uani 1 1 d . . . . .
H11A H 0.784058 0.099455 0.549577 0.046 Uiso 1 1 calc R . . . .
H11B H 0.877110 0.054960 0.550767 0.046 Uiso 1 1 calc R . . . .
C116 C 0.97300(14) 0.11055(9) 0.49854(7) 0.0343(5) Uani 1 1 d . . . . .
H116 H 1.023723 0.093519 0.513409 0.041 Uiso 1 1 calc R . . . .
C117 C 0.97963(14) 0.14620(8) 0.46674(7) 0.0319(4) Uani 1 1 d . . . . .
C118 C 1.06636(15) 0.16647(9) 0.44656(7) 0.0376(5) Uani 1 1 d . . . . .
H11C H 1.098790 0.138892 0.429026 0.045 Uiso 1 1 calc R . . . .
H11D H 1.045286 0.199430 0.430964 0.045 Uiso 1 1 calc R . . . .
C119 C 1.13068(14) 0.23343(8) 0.48209(7) 0.0359(5) Uani 1 1 d . . . . .
C120 C 1.11909(14) 0.24929(9) 0.52042(8) 0.0388(5) Uani 1 1 d . . . . .
H120 H 1.108567 0.223287 0.540184 0.047 Uiso 1 1 calc R . . . .
C121 C 1.12278(15) 0.30380(10) 0.53043(8) 0.0421(5) Uani 1 1 d . . . . .
C122 C 1.13516(15) 0.34239(10) 0.50013(8) 0.0450(6) Uani 1 1 d . . . . .
C123 C 1.14993(17) 0.32555(10) 0.46175(9) 0.0470(6) Uani 1 1 d . . . . .
H123 H 1.160259 0.351389 0.441855 0.056 Uiso 1 1 calc R . . . .
C124 C 1.14975(15) 0.27157(9) 0.45226(8) 0.0409(5) Uani 1 1 d . . . . .
C125 C 1.1868(2) 0.29074(12) 0.38449(9) 0.0608(7) Uani 1 1 d . . . . .
H12A H 1.201418 0.272161 0.360315 0.091 Uiso 1 1 calc R . . . .
H12B H 1.241129 0.308887 0.390362 0.091 Uiso 1 1 calc R . . . .
H12C H 1.129499 0.317389 0.382058 0.091 Uiso 1 1 calc R . . . .
C126 C 0.63584(17) 0.09127(9) 0.39303(8) 0.0436(6) Uani 1 1 d . . . . .
H12D H 0.588873 0.082595 0.375039 0.052 Uiso 1 1 calc R . . . .
H12E H 0.690457 0.061831 0.392914 0.052 Uiso 1 1 calc R . . . .
C127 C 0.67139(15) 0.14498(9) 0.38029(7) 0.0386(5) Uani 1 1 d . . . . .
C128 C 0.67755(17) 0.16264(11) 0.34190(8) 0.0454(6) Uani 1 1 d . . . . .
H128 H 0.662723 0.140712 0.322213 0.054 Uiso 1 1 calc R . . . .
C129 C 0.70608(18) 0.21344(11) 0.33272(8) 0.0482(6) Uani 1 1 d . . . . .
H129 H 0.712001 0.225977 0.306770 0.058 Uiso 1 1 calc R . . . .
C130 C 0.72554(16) 0.24512(10) 0.36266(7) 0.0423(5) Uani 1 1 d . . . . .
H130 H 0.743073 0.279876 0.357128 0.051 Uiso 1 1 calc R . . . .
C131 C 0.71904(14) 0.22526(8) 0.40107(7) 0.0322(4) Uani 1 1 d . . . . .
C132 C 0.73242(15) 0.26003(8) 0.43504(7) 0.0356(5) Uani 1 1 d . . . . .
H13A H 0.668874 0.277213 0.445018 0.043 Uiso 1 1 calc R . . . .
H13B H 0.762308 0.236698 0.455917 0.043 Uiso 1 1 calc R . . . .
C133 C 0.76844(18) 0.35691(9) 0.41838(8) 0.0461(6) Uani 1 1 d . . . . .
H133 H 0.706667 0.377083 0.422011 0.055 Uiso 1 1 calc R . . . .
C134 C 0.8539(2) 0.37623(11) 0.40634(9) 0.0529(6) Uani 1 1 d . . . . .
C135 C 0.8734(3) 0.43319(13) 0.39682(11) 0.0742(10) Uani 1 1 d . . . . .
H13C H 0.943210 0.433133 0.391850 0.089 Uiso 1 1 calc R . . . .
H13D H 0.841209 0.446578 0.373104 0.089 Uiso 1 1 calc R . . . .
C136 C 0.8816(2) 0.45687(10) 0.46351(10) 0.0589(8) Uani 1 1 d . . . . .
C137 C 0.9790(2) 0.43732(10) 0.46795(10) 0.0564(7) Uani 1 1 d . . . . .
H137 H 1.019833 0.429938 0.445715 0.068 Uiso 1 1 calc R . . . .
C138 C 1.01808(18) 0.42830(9) 0.50471(9) 0.0499(6) Uani 1 1 d . . . . .
C139 C 0.95754(18) 0.43993(9) 0.53789(9) 0.0507(7) Uani 1 1 d . . . . .
C140 C 0.85808(19) 0.45990(10) 0.53322(10) 0.0574(7) Uani 1 1 d . . . . .
H140 H 0.817226 0.468105 0.555333 0.069 Uiso 1 1 calc R . . . .
C141 C 0.81983(19) 0.46757(11) 0.49684(11) 0.0618(8) Uani 1 1 d . . . . .
C142 C 0.6550(3) 0.48159(19) 0.52097(15) 0.1027(15) Uani 1 1 d . . . . .
H14A H 0.590531 0.492358 0.511699 0.154 Uiso 1 1 calc R . . . .
H14B H 0.665455 0.504780 0.541743 0.154 Uiso 1 1 calc R . . . .
H14C H 0.661082 0.444089 0.530573 0.154 Uiso 1 1 calc R . . . .
C143 C 0.49836(15) 0.13675(10) 0.43319(8) 0.0452(6) Uani 1 1 d . . . . .
H14D H 0.443469 0.117832 0.428250 0.054 Uiso 1 1 calc R . . . .
H14E H 0.503707 0.164331 0.412337 0.054 Uiso 1 1 calc R . . . .
C144 C 0.47923(15) 0.16436(9) 0.47150(8) 0.0442(6) Uani 1 1 d . . . . .
C145 C 0.38551(17) 0.18468(12) 0.48465(11) 0.0647(9) Uani 1 1 d . . . . .
H145 H 0.332147 0.180121 0.470337 0.078 Uiso 1 1 calc R . . . .
C146 C 0.3722(2) 0.21181(17) 0.51930(14) 0.0915(13) Uani 1 1 d . . . . .
H146 H 0.309703 0.226016 0.528700 0.110 Uiso 1 1 calc R . . . .
C147 C 0.45235(19) 0.21755(16) 0.53970(12) 0.0790(11) Uani 1 1 d . . . . .
H147 H 0.444965 0.236006 0.563072 0.095 Uiso 1 1 calc R . . . .
C148 C 0.54417(16) 0.19572(11) 0.52530(9) 0.0493(6) Uani 1 1 d . . . . .
C149 C 0.63412(17) 0.19982(11) 0.54768(9) 0.0493(6) Uani 1 1 d . . . . .
H14F H 0.639059 0.171870 0.568636 0.059 Uiso 1 1 calc R . . . .
H14G H 0.691807 0.192548 0.530190 0.059 Uiso 1 1 calc R . . . .
C150 C 0.64575(17) 0.26587(11) 0.60106(8) 0.0476(6) Uani 1 1 d . . . . .
H150 H 0.652713 0.242035 0.622894 0.057 Uiso 1 1 calc R . . . .
C151 C 0.64704(16) 0.32120(11) 0.59968(8) 0.0463(6) Uani 1 1 d . . . . .
C152 C 0.65980(19) 0.35899(12) 0.63152(9) 0.0549(7) Uani 1 1 d . . . . .
H15A H 0.668022 0.394879 0.620004 0.066 Uiso 1 1 calc R . . . .
H15B H 0.601287 0.363167 0.648778 0.066 Uiso 1 1 calc R . . . .
C153 C 0.83240(18) 0.33532(12) 0.63338(8) 0.0491(6) Uani 1 1 d . . . . .
C154 C 0.86958(18) 0.38097(11) 0.61816(8) 0.0511(6) Uani 1 1 d . . . . .
H154 H 0.832627 0.415219 0.621477 0.061 Uiso 1 1 calc R . . . .
C155 C 0.96080(18) 0.37823(11) 0.59783(8) 0.0494(6) Uani 1 1 d . . . . .
C156 C 1.01675(17) 0.32632(11) 0.59412(8) 0.0463(6) Uani 1 1 d . . . . .
C157 C 0.97995(18) 0.27997(11) 0.61051(8) 0.0500(6) Uani 1 1 d . . . . .
H157 H 1.018034 0.245820 0.608441 0.060 Uiso 1 1 calc R . . . .
C158 C 0.88855(19) 0.28322(11) 0.62973(8) 0.0505(6) Uani 1 1 d . . . . .
C159 C 0.8989(3) 0.18644(14) 0.63905(13) 0.0869(11) Uani 1 1 d . . . . .
H15C H 0.900006 0.179922 0.611548 0.130 Uiso 1 1 calc R . . . .
H15D H 0.866022 0.159438 0.653461 0.130 Uiso 1 1 calc R . . . .
H15E H 0.964746 0.183959 0.647219 0.130 Uiso 1 1 calc R . . . .
C160 C 1.11809(17) 0.31743(11) 0.57356(8) 0.0499(6) Uani 1 1 d . . . . .
H16A H 1.148138 0.350409 0.575842 0.060 Uiso 1 1 calc R . . . .
H16B H 1.157462 0.287853 0.587497 0.060 Uiso 1 1 calc R . . . .
C161 C 0.99033(19) 0.43070(11) 0.57950(10) 0.0568(7) Uani 1 1 d . . . . .
H16C H 1.060908 0.428955 0.579392 0.068 Uiso 1 1 calc R . . . .
H16D H 0.961356 0.461418 0.595059 0.068 Uiso 1 1 calc R . . . .
C162 C 1.12496(18) 0.40391(10) 0.50610(9) 0.0511(6) Uani 1 1 d . . . . .
H16E H 1.149454 0.410588 0.531227 0.061 Uiso 1 1 calc R . . . .
H16F H 1.163203 0.421182 0.485733 0.061 Uiso 1 1 calc R . . . .
S1 S 0.91521(5) 0.70985(3) 0.91981(2) 0.06001(18) Uani 1 1 d . . . . .
F1 F 0.72979(18) 0.72939(16) 0.93825(11) 0.1501(13) Uani 1 1 d . . . . .
F2 F 0.8027(2) 0.80123(12) 0.93202(9) 0.1297(10) Uani 1 1 d . . . . .
F3 F 0.8171(2) 0.74890(13) 0.98253(8) 0.1252(10) Uani 1 1 d . . . . .
O19 O 0.91338(19) 0.65627(10) 0.93735(7) 0.0820(7) Uani 1 1 d . . . . .
O20 O 0.89174(18) 0.71510(9) 0.87954(6) 0.0712(6) Uani 1 1 d . . . . .
O21 O 0.99492(17) 0.73785(12) 0.92893(8) 0.0854(7) Uani 1 1 d . . . . .
C163 C 0.8115(3) 0.74887(18) 0.94409(13) 0.0846(10) Uani 1 1 d . . . . .
S2 S 0.41602(5) 0.64844(3) 0.90970(2) 0.05516(17) Uani 1 1 d . . . . .
F4 F 0.56215(18) 0.70497(10) 0.90433(11) 0.1247(10) Uani 1 1 d . . . . .
F5 F 0.4694(4) 0.71700(15) 0.95651(9) 0.1786(18) Uani 1 1 d . . . . .
F6 F 0.4216(2) 0.75444(9) 0.90308(9) 0.1150(9) Uani 1 1 d . . . . .
O22 O 0.32267(19) 0.65635(17) 0.92842(11) 0.1315(14) Uani 1 1 d . . . . .
O23 O 0.41523(19) 0.65080(9) 0.86781(6) 0.0746(6) Uani 1 1 d . . . . .
O24 O 0.48355(15) 0.60489(9) 0.92502(7) 0.0686(6) Uani 1 1 d . . . . .
C164 C 0.4711(3) 0.70900(15) 0.91925(11) 0.0821(11) Uani 1 1 d . . . . .
S3 S 0.29333(4) 0.64490(3) 0.73370(2) 0.04906(15) Uani 1 1 d . U . . .
F7 F 0.1901(6) 0.5739(2) 0.7130(3) 0.155(2) Uani 0.5 1 d . U P A 1
F8 F 0.2832(7) 0.5990(4) 0.6687(3) 0.153(2) Uani 0.5 1 d . U P A 1
F9 F 0.3369(7) 0.5446(2) 0.7169(3) 0.155(2) Uani 0.5 1 d . U P A 1
F22 F 0.2743(9) 0.5597(4) 0.6889(3) 0.182(3) Uani 0.5 1 d . U P B 2
F23 F 0.3501(7) 0.6175(3) 0.66196(16) 0.142(2) Uani 0.5 1 d . U P B 2
F24 F 0.4108(6) 0.5608(2) 0.70520(18) 0.1290(18) Uani 0.5 1 d . U P B 2
O25 O 0.21124(15) 0.68168(10) 0.72183(8) 0.0768(6) Uani 1 1 d . U . . .
O26 O 0.2854(2) 0.62051(13) 0.77163(8) 0.0988(8) Uani 1 1 d . U . . .
O27 O 0.38223(17) 0.66626(13) 0.72573(9) 0.0937(7) Uani 1 1 d . U . . .
C165 C 0.2749(9) 0.5885(4) 0.7085(4) 0.1161(17) Uani 0.5 1 d . U P A 1
C170 C 0.3307(9) 0.5942(4) 0.6964(3) 0.1082(15) Uani 0.5 1 d . U P B 2
S4 S 0.23058(6) 0.43192(4) 0.27079(3) 0.0698(2) Uani 1 1 d . . . . .
F10 F 0.0545(2) 0.4497(2) 0.30171(15) 0.204(2) Uani 1 1 d . . . . .
F11 F 0.1228(4) 0.5236(2) 0.2870(2) 0.234(3) Uani 1 1 d . . . . .
F12 F 0.1590(4) 0.4753(3) 0.33593(14) 0.240(3) Uani 1 1 d . . . . .
O28 O 0.1883(2) 0.43565(12) 0.23352(9) 0.0898(8) Uani 1 1 d . . . . .
O29 O 0.2384(2) 0.37874(13) 0.28895(9) 0.0995(9) Uani 1 1 d . . . . .
O30 O 0.31380(18) 0.45969(14) 0.27210(8) 0.0967(9) Uani 1 1 d . . . . .
C166 C 0.1386(5) 0.4716(4) 0.3023(3) 0.155(3) Uani 1 1 d . . . . .
S5 S 0.57250(5) 0.05357(4) 0.59675(3) 0.0656(2) Uani 1 1 d . . . . .
F13 F 0.3919(2) 0.06359(19) 0.62294(12) 0.1674(16) Uani 1 1 d . . . . .
F14 F 0.4602(4) 0.13728(18) 0.62326(16) 0.214(2) Uani 1 1 d . . . . .
F15 F 0.4907(3) 0.0746(2) 0.66590(10) 0.1842(19) Uani 1 1 d . . . . .
O31 O 0.53633(18) 0.06495(10) 0.55850(7) 0.0776(6) Uani 1 1 d . . . . .
O32 O 0.5808(2) -0.00310(12) 0.60900(9) 0.0955(8) Uani 1 1 d . . . . .
O33 O 0.65283(19) 0.08123(14) 0.60445(8) 0.0950(9) Uani 1 1 d . . . . .
C167 C 0.4746(4) 0.0833(3) 0.62862(18) 0.1131(16) Uani 1 1 d . . . . .
S6 S 0.06317(5) -0.01342(3) 0.58585(2) 0.05572(17) Uani 1 1 d . U . . .
F16 F 0.0293(5) 0.0878(2) 0.60161(19) 0.1190(16) Uani 0.5 1 d . U P C 1
F17 F 0.0900(7) 0.0320(4) 0.6481(2) 0.139(2) Uani 0.5 1 d . U P C 1
F18 F 0.1767(4) 0.0574(2) 0.6004(2) 0.1197(14) Uani 0.5 1 d . U P C 1
F19 F 0.0837(13) 0.0628(5) 0.6362(4) 0.253(4) Uani 0.5 1 d . U P D 2
F20 F -0.0532(8) 0.0700(3) 0.6170(2) 0.179(3) Uani 0.5 1 d . U P D 2
F21 F -0.0046(9) 0.0099(3) 0.66008(18) 0.194(3) Uani 0.5 1 d . U P D 2
O34 O -0.0278(5) -0.0216(3) 0.5974(3) 0.0880(19) Uani 0.5 1 d . U P E 1
O35 O 0.0596(5) 0.0053(2) 0.54347(16) 0.0655(12) Uani 0.5 1 d . U P E 1
O36 O 0.1467(10) -0.0552(4) 0.5918(3) 0.0612(15) Uani 0.5 1 d . U P E 1
O37 O -0.0242(5) -0.0409(3) 0.5930(4) 0.0792(17) Uani 0.5 1 d . U P E 2
O38 O 0.1427(10) -0.0478(5) 0.6021(4) 0.089(3) Uani 0.5 1 d . U P E 2
O39 O 0.0792(7) 0.0178(4) 0.5536(2) 0.116(2) Uani 0.5 1 d . U P E 2
C2AA C 0.0280(12) 0.0361(4) 0.6243(4) 0.142(2) Uani 0.5 1 d . U P D 2
C169 C 0.0944(8) 0.0443(4) 0.6080(3) 0.0871(12) Uani 0.5 1 d . U P C 1
N14 N 0.19870(17) 0.84929(11) 0.85445(9) 0.0640(6) Uani 1 1 d . . . . .
C275 C 0.20476(18) 0.89361(12) 0.84510(8) 0.0498(6) Uani 1 1 d . . . . .
C276 C 0.2112(2) 0.95024(13) 0.83318(10) 0.0650(8) Uani 1 1 d . . . . .
H27C H 0.261176 0.951466 0.812605 0.098 Uiso 1 1 calc R . . . .
H27D H 0.227290 0.969634 0.855148 0.098 Uiso 1 1 calc R . . . .
H27E H 0.149499 0.967154 0.823871 0.098 Uiso 1 1 calc R . . . .
N28 N 0.48090(17) 0.41681(10) 0.80954(9) 0.0641(7) Uani 1 1 d . . . . .
C269 C 0.47727(18) 0.37507(11) 0.82452(9) 0.0504(6) Uani 1 1 d . . . . .
C270 C 0.4729(2) 0.32187(13) 0.84317(10) 0.0636(8) Uani 1 1 d . . . . .
H27F H 0.458273 0.296912 0.824248 0.095 Uiso 1 1 calc R . . . .
H27G H 0.422760 0.324784 0.863852 0.095 Uiso 1 1 calc R . . . .
H27H H 0.534909 0.308428 0.853857 0.095 Uiso 1 1 calc R . . . .
N42 N 0.85996(17) 0.21801(10) 0.53916(8) 0.0620(6) Uani 1 1 d . . . . .
C272 C 0.86320(17) 0.26203(11) 0.52829(8) 0.0473(6) Uani 1 1 d . . . . .
C273 C 0.8671(2) 0.31798(12) 0.51458(10) 0.0596(7) Uani 1 1 d . . . . .
H27I H 0.917467 0.318677 0.494107 0.089 Uiso 1 1 calc R . . . .
H27J H 0.881365 0.339254 0.535872 0.089 Uiso 1 1 calc R . . . .
H27K H 0.805175 0.333245 0.504617 0.089 Uiso 1 1 calc R . . . .

loop_
_atom_site_aniso_label
_atom_site_aniso_U_11
_atom_site_aniso_U_22
_atom_site_aniso_U_33
_atom_site_aniso_U_23
_atom_site_aniso_U_13
_atom_site_aniso_U_12
Cu1 0.03120(15) 0.02969(15) 0.03822(19) 0.00236(13) -0.01258(12) -0.00668(11)
O1 0.0651(13) 0.140(2) 0.0662(15) -0.0596(16) -0.0039(11) 0.0030(14)
O2 0.0778(15) 0.102(2) 0.0742(16) -0.0135(15) 0.0112(12) -0.0045(14)
O3 0.0315(7) 0.0364(8) 0.0574(10) -0.0047(7) -0.0146(7) -0.0031(6)
O4 0.0568(10) 0.0493(10) 0.0580(12) -0.0020(9) 0.0036(9) -0.0151(8)
O5 0.1038(18) 0.0334(10) 0.135(2) -0.0008(13) -0.0471(17) -0.0162(11)
O6 0.0737(16) 0.0762(17) 0.164(3) -0.0055(18) -0.0367(18) 0.0085(13)
N1 0.0396(9) 0.0357(9) 0.0483(12) 0.0018(9) -0.0170(8) -0.0092(7)
N2 0.0285(8) 0.0380(9) 0.0436(11) 0.0009(9) -0.0073(7) -0.0059(7)
N3 0.0422(10) 0.0491(11) 0.0461(12) -0.0132(10) -0.0072(9) 0.0009(8)
N4 0.0665(14) 0.0518(13) 0.0670(16) -0.0147(12) -0.0176(12) -0.0051(11)
N5 0.0687(15) 0.0577(15) 0.093(2) -0.0325(16) -0.0174(15) 0.0002(12)
N6 0.0319(8) 0.0279(8) 0.0356(10) -0.0024(7) -0.0089(7) -0.0033(6)
N7 0.0428(10) 0.0299(9) 0.0512(12) -0.0034(9) -0.0119(9) -0.0071(7)
N8 0.0441(11) 0.0433(11) 0.0738(16) -0.0075(11) -0.0039(10) -0.0079(9)
N9 0.0555(13) 0.0541(13) 0.0830(18) 0.0005(13) -0.0087(12) -0.0231(11)
N10 0.0347(9) 0.0339(9) 0.0450(11) 0.0045(8) -0.0060(8) -0.0055(7)
N11 0.0339(8) 0.0340(9) 0.0337(10) 0.0032(8) -0.0101(7) -0.0032(7)
N12 0.0331(8) 0.0341(9) 0.0356(10) 0.0037(8) -0.0119(7) -0.0032(7)
N13 0.0345(8) 0.0317(8) 0.0374(10) -0.0002(8) -0.0111(7) -0.0072(7)
C0AA 0.0657(19) 0.0410(15) 0.148(4) -0.025(2) -0.028(2) -0.0026(14)
C1 0.0308(10) 0.0515(13) 0.0544(15) -0.0044(12) -0.0150(10) -0.0089(9)
C2 0.0300(10) 0.0401(11) 0.0553(15) 0.0041(11) -0.0115(10) -0.0116(9)
C3 0.0333(11) 0.0547(15) 0.080(2) -0.0065(15) -0.0161(12) -0.0093(10)
C4 0.0311(12) 0.0724(19) 0.098(3) -0.0218(18) -0.0063(13) 0.0013(12)
C5 0.0332(11) 0.0632(16) 0.076(2) -0.0182(15) -0.0037(12) -0.0011(11)
C6 0.0332(10) 0.0408(12) 0.0472(14) -0.0045(11) -0.0030(9) -0.0053(9)
C7 0.0379(11) 0.0478(13) 0.0439(14) -0.0099(11) -0.0072(10) -0.0021(9)
C8 0.0527(14) 0.076(2) 0.0463(16) -0.0224(15) -0.0061(12) 0.0019(13)
C9 0.0470(14) 0.085(2) 0.070(2) -0.0442(19) -0.0071(13) 0.0059(14)
C10 0.0635(19) 0.126(3) 0.098(3) -0.075(3) -0.0147(19) 0.009(2)
C11 0.0580(17) 0.107(3) 0.0580(19) -0.048(2) -0.0120(14) -0.0011(17)
C12 0.0655(19) 0.100(3) 0.072(2) -0.060(2) -0.0234(16) 0.0094(18)
C13 0.0648(18) 0.081(2) 0.073(2) -0.0415(18) -0.0291(16) -0.0007(15)
C14 0.0550(15) 0.080(2) 0.0566(18) -0.0347(16) -0.0219(13) 0.0054(14)
C15 0.0584(16) 0.083(2) 0.0528(18) -0.0253(16) -0.0162(13) 0.0039(15)
C16 0.0656(18) 0.097(3) 0.0515(18) -0.0292(18) -0.0114(14) 0.0005(18)
C17 0.102(3) 0.090(3) 0.104(3) -0.008(3) 0.024(2) -0.006(2)
C18 0.0410(11) 0.0339(11) 0.0511(15) -0.0102(10) -0.0181(10) -0.0043(9)
C19 0.0321(10) 0.0343(10) 0.0396(13) -0.0084(9) -0.0120(9) -0.0007(8)
C20 0.0467(12) 0.0504(13) 0.0368(13) -0.0059(11) -0.0124(10) -0.0020(10)
C21 0.0537(14) 0.0583(15) 0.0358(14) 0.0037(12) -0.0094(11) -0.0079(12)
C22 0.0481(12) 0.0390(12) 0.0463(15) 0.0079(11) -0.0112(11) -0.0084(10)
C23 0.0325(10) 0.0311(10) 0.0381(12) -0.0013(9) -0.0099(8) -0.0022(8)
C24 0.0409(11) 0.0299(10) 0.0425(13) -0.0035(9) -0.0085(9) -0.0038(8)
C25 0.0559(14) 0.0301(11) 0.0645(18) -0.0004(11) -0.0203(12) -0.0039(10)
C26 0.0692(17) 0.0395(13) 0.072(2) 0.0022(13) -0.0212(15) -0.0198(12)
C27 0.107(3) 0.0470(17) 0.108(3) 0.013(2) -0.035(2) -0.0347(18)
C28 0.082(2) 0.0315(13) 0.124(3) -0.0092(17) -0.040(2) -0.0156(14)
C29 0.0733(19) 0.0318(13) 0.120(3) -0.0144(16) -0.0192(19) -0.0156(13)
C30 0.0643(17) 0.0381(13) 0.110(3) -0.0270(16) -0.0266(18) -0.0110(12)
C31 0.0647(17) 0.0464(15) 0.109(3) -0.0371(17) -0.0227(18) -0.0069(13)
C32 0.074(2) 0.0531(17) 0.116(3) -0.0339(19) -0.025(2) -0.0026(15)
C34 0.074(3) 0.130(4) 0.197(6) -0.017(4) -0.019(3) 0.024(3)
C35 0.0606(15) 0.0460(14) 0.0706(19) 0.0068(13) -0.0238(14) -0.0267(12)
C36 0.0432(12) 0.0364(11) 0.0573(16) 0.0054(11) -0.0031(11) -0.0091(9)
C37 0.0551(15) 0.0371(13) 0.091(2) 0.0082(14) -0.0081(15) -0.0134(11)
C38 0.0540(15) 0.0440(14) 0.110(3) 0.0340(17) -0.0167(16) -0.0089(12)
C39 0.0407(12) 0.0507(14) 0.076(2) 0.0280(14) -0.0094(12) -0.0040(11)
C40 0.0318(10) 0.0410(12) 0.0442(13) 0.0104(10) -0.0009(9) -0.0017(8)
C41 0.0369(11) 0.0495(13) 0.0365(13) 0.0079(11) -0.0074(9) -0.0037(9)
C42 0.0316(10) 0.0326(10) 0.0396(12) -0.0070(9) -0.0077(9) -0.0062(8)
C43 0.0299(10) 0.0392(11) 0.0388(12) -0.0013(10) -0.0123(9) -0.0010(8)
C44 0.0383(11) 0.0466(13) 0.0429(14) -0.0044(11) -0.0048(10) -0.0128(9)
C45 0.0271(9) 0.0358(11) 0.0585(16) -0.0047(11) -0.0107(9) -0.0051(8)
C46 0.0302(10) 0.0465(13) 0.0574(16) -0.0059(12) -0.0114(10) -0.0042(9)
C47 0.0374(12) 0.0536(15) 0.0655(18) -0.0171(13) -0.0145(11) -0.0040(10)
C48 0.0416(12) 0.0470(14) 0.085(2) -0.0168(15) -0.0155(13) -0.0117(11)
C49 0.0496(14) 0.0401(13) 0.081(2) -0.0003(14) -0.0078(13) -0.0131(11)
C50 0.0363(11) 0.0429(12) 0.0604(17) -0.0032(12) -0.0081(11) -0.0103(9)
C51 0.0696(18) 0.0666(19) 0.074(2) 0.0112(17) 0.0047(16) -0.0218(15)
C52 0.0500(14) 0.0708(18) 0.072(2) -0.0252(16) -0.0226(14) -0.0029(13)
C53 0.074(2) 0.075(2) 0.107(3) -0.056(2) -0.027(2) -0.0012(17)
C54 0.0624(17) 0.0473(15) 0.105(3) -0.0198(17) -0.0187(17) -0.0169(13)
Cu2 0.02926(14) 0.03007(15) 0.04177(19) 0.00249(13) -0.01347(12) -0.00739(11)
O7 0.0300(7) 0.0385(8) 0.0548(10) 0.0048(7) -0.0139(7) -0.0073(6)
O8 0.0585(10) 0.0498(10) 0.0559(12) 0.0017(9) 0.0107(9) -0.0127(8)
O9 0.0505(9) 0.0482(10) 0.0596(12) -0.0179(9) -0.0078(8) 0.0005(8)
O10 0.0688(12) 0.0383(9) 0.0729(14) -0.0075(9) 0.0081(10) 0.0045(8)
O11 0.1078(17) 0.0399(10) 0.0743(15) 0.0061(10) -0.0207(13) -0.0162(10)
O12 0.0717(14) 0.0822(16) 0.0895(18) 0.0105(14) -0.0156(13) 0.0009(12)
N15 0.0345(9) 0.0364(9) 0.0525(12) 0.0039(9) -0.0167(8) -0.0100(7)
N16 0.0297(8) 0.0316(8) 0.0400(10) -0.0017(8) -0.0053(7) -0.0059(7)
N17 0.0326(8) 0.0346(9) 0.0384(10) 0.0047(8) -0.0125(7) -0.0066(7)
N18 0.0275(8) 0.0338(9) 0.0372(10) 0.0029(8) -0.0108(7) -0.0045(7)
N19 0.0347(9) 0.0356(9) 0.0432(11) 0.0066(8) -0.0135(8) -0.0098(7)
N20 0.0265(8) 0.0345(9) 0.0609(13) -0.0043(9) -0.0092(8) -0.0034(7)
N21 0.0416(10) 0.0388(10) 0.0578(14) -0.0090(10) -0.0097(9) -0.0022(8)
N22 0.0705(14) 0.0487(13) 0.0616(15) -0.0059(12) -0.0177(12) -0.0082(11)
N23 0.0633(13) 0.0472(12) 0.0659(16) -0.0045(12) -0.0153(12) -0.0046(10)
N24 0.0342(8) 0.0338(9) 0.0387(10) 0.0018(8) -0.0145(7) -0.0064(7)
N25 0.0414(10) 0.0329(9) 0.0535(13) 0.0026(9) -0.0107(9) -0.0067(8)
N26 0.0437(11) 0.0440(11) 0.0759(16) 0.0004(11) -0.0043(10) -0.0078(9)
N27 0.0537(12) 0.0548(13) 0.0763(17) 0.0036(12) -0.0031(11) -0.0190(11)
C55 0.0459(12) 0.0449(13) 0.0636(17) 0.0074(12) -0.0189(12) -0.0216(10)
C56 0.0372(11) 0.0344(11) 0.0459(14) -0.0028(10) -0.0025(9) -0.0104(9)
C57 0.0486(12) 0.0324(11) 0.0583(16) 0.0009(11) -0.0036(11) -0.0110(9)
C58 0.0512(13) 0.0362(12) 0.0666(18) 0.0170(12) -0.0047(12) -0.0064(10)
C59 0.0379(11) 0.0440(12) 0.0487(15) 0.0115(11) -0.0048(10) -0.0021(9)
C60 0.0311(9) 0.0356(10) 0.0361(12) 0.0018(9) -0.0042(8) -0.0036(8)
C61 0.0339(10) 0.0431(12) 0.0322(12) 0.0044(10) -0.0086(8) -0.0051(9)
C62 0.0293(9) 0.0337(10) 0.0430(13) -0.0006(9) -0.0128(9) -0.0049(8)
C63 0.0313(10) 0.0336(10) 0.0416(13) -0.0012(9) -0.0085(9) -0.0081(8)
C64 0.0386(11) 0.0411(12) 0.0430(13) 0.0020(10) -0.0087(9) -0.0112(9)
C65 0.0243(9) 0.0385(11) 0.0557(15) 0.0012(11) -0.0078(9) -0.0079(8)
C66 0.0265(10) 0.0486(13) 0.0544(15) 0.0020(12) -0.0077(9) -0.0080(9)
C67 0.0284(10) 0.0516(14) 0.0664(18) -0.0052(13) -0.0087(10) -0.0072(9)
C68 0.0385(12) 0.0446(13) 0.076(2) -0.0041(13) -0.0005(12) -0.0158(10)
C69 0.0516(14) 0.0456(13) 0.0669(19) 0.0056(13) 0.0062(13) -0.0147(11)
C70 0.0373(11) 0.0469(13) 0.0598(17) 0.0023(12) 0.0024(11) -0.0119(10)
C71 0.0751(19) 0.072(2) 0.0594(19) 0.0081(16) 0.0117(15) -0.0250(16)
C72 0.0309(10) 0.0471(13) 0.0603(16) 0.0046(12) -0.0201(10) -0.0088(9)
C73 0.0292(10) 0.0359(11) 0.0715(18) 0.0017(12) -0.0145(10) -0.0065(8)
C74 0.0297(11) 0.0512(15) 0.120(3) -0.0142(17) -0.0234(14) -0.0044(10)
C75 0.0307(13) 0.078(2) 0.171(4) -0.051(3) -0.0085(18) 0.0033(13)
C76 0.0398(14) 0.075(2) 0.129(3) -0.052(2) -0.0033(16) 0.0016(13)
C77 0.0326(11) 0.0447(13) 0.078(2) -0.0165(13) -0.0068(11) -0.0038(9)
C78 0.0411(12) 0.0432(13) 0.0681(18) -0.0170(13) -0.0088(12) -0.0015(10)
C79 0.0447(12) 0.0418(12) 0.0496(15) -0.0095(11) -0.0065(11) -0.0028(10)
C80 0.0394(11) 0.0402(12) 0.0590(17) -0.0092(12) -0.0064(11) -0.0014(9)
C81 0.0498(13) 0.0422(13) 0.0673(19) -0.0124(13) -0.0088(12) 0.0024(10)
C82 0.0497(13) 0.0434(13) 0.0546(16) -0.0193(12) -0.0116(11) -0.0023(10)
C83 0.0517(13) 0.0387(12) 0.0630(17) -0.0189(12) -0.0154(12) -0.0014(10)
C84 0.0527(14) 0.0427(13) 0.0646(18) -0.0148(13) -0.0188(12) -0.0138(11)
C85 0.0480(13) 0.0462(13) 0.0546(16) -0.0146(12) -0.0179(11) -0.0049(10)
C86 0.0517(14) 0.0454(13) 0.0538(16) -0.0110(12) -0.0139(12) 0.0013(11)
C87 0.0524(14) 0.0416(13) 0.0539(16) -0.0071(12) -0.0098(12) -0.0011(10)
C88 0.099(2) 0.0395(15) 0.089(3) 0.0015(16) 0.017(2) 0.0112(15)
C89 0.0489(12) 0.0375(11) 0.0501(15) -0.0064(11) -0.0172(11) -0.0114(10)
C90 0.0382(11) 0.0381(11) 0.0424(14) -0.0027(10) -0.0156(9) -0.0042(9)
C91 0.0553(14) 0.0522(14) 0.0457(15) -0.0081(12) -0.0162(11) -0.0107(11)
C92 0.0594(15) 0.0651(17) 0.0374(14) 0.0002(13) -0.0114(11) -0.0156(13)
C93 0.0476(13) 0.0492(14) 0.0472(15) 0.0093(12) -0.0146(11) -0.0113(11)
C94 0.0336(10) 0.0346(11) 0.0471(14) 0.0017(10) -0.0155(9) -0.0053(8)
C95 0.0428(11) 0.0327(11) 0.0503(15) 0.0031(10) -0.0124(10) -0.0081(9)
C96 0.0528(13) 0.0350(11) 0.0582(17) 0.0055(11) -0.0126(12) -0.0041(10)
C97 0.0670(16) 0.0429(13) 0.0549(17) 0.0019(12) -0.0078(13) -0.0171(12)
C98 0.106(2) 0.0497(16) 0.065(2) 0.0029(15) -0.0061(18) -0.0295(16)
C99 0.084(2) 0.0320(12) 0.074(2) 0.0043(13) -0.0118(17) -0.0172(13)
C100 0.0746(18) 0.0368(13) 0.078(2) -0.0007(14) 0.0004(16) -0.0172(12)
C101 0.0650(16) 0.0336(12) 0.080(2) -0.0046(13) -0.0032(15) -0.0196(11)
C102 0.0621(15) 0.0302(11) 0.083(2) -0.0075(13) -0.0090(15) -0.0157(11)
C103 0.0682(17) 0.0389(13) 0.072(2) -0.0070(13) -0.0074(15) -0.0083(12)
C104 0.0656(17) 0.0367(13) 0.083(2) 0.0016(14) -0.0112(16) -0.0091(12)
C105 0.075(2) 0.129(4) 0.114(4) -0.009(3) -0.016(2) 0.007(2)
C106 0.0598(16) 0.0477(15) 0.085(2) -0.0055(15) 0.0037(15) -0.0223(12)
C107 0.0426(13) 0.0574(15) 0.0707(19) -0.0135(14) -0.0166(12) -0.0097(11)
C108 0.0613(16) 0.0418(13) 0.082(2) -0.0161(14) -0.0133(15) -0.0162(12)
Cu3 0.02821(14) 0.02666(14) 0.0462(2) 0.00299(13) -0.01571(13) -0.00689(11)
O13 0.0310(7) 0.0271(7) 0.0604(11) -0.0056(7) -0.0155(7) -0.0040(5)
O14 0.0560(10) 0.0423(9) 0.0578(11) -0.0120(8) 0.0104(8) -0.0173(8)
O15 0.0534(10) 0.0714(12) 0.0484(11) -0.0190(10) -0.0028(8) -0.0027(9)
O16 0.0738(13) 0.0565(12) 0.0670(14) -0.0067(10) 0.0096(10) -0.0032(10)
O17 0.0969(15) 0.0329(9) 0.0991(18) 0.0025(11) -0.0433(14) -0.0210(10)
O18 0.0483(11) 0.0719(14) 0.140(2) 0.0253(15) -0.0280(13) -0.0115(10)
N29 0.0357(9) 0.0302(9) 0.0585(13) 0.0012(9) -0.0200(9) -0.0082(7)
N30 0.0307(8) 0.0310(9) 0.0494(12) 0.0021(8) -0.0074(8) -0.0070(7)
N31 0.0302(8) 0.0308(8) 0.0389(10) 0.0033(8) -0.0119(7) -0.0049(7)
N32 0.0307(8) 0.0293(8) 0.0452(11) 0.0042(8) -0.0149(7) -0.0046(7)
N33 0.0354(8) 0.0293(8) 0.0390(10) 0.0013(8) -0.0133(7) -0.0094(7)
N34 0.0281(8) 0.0350(9) 0.0574(13) -0.0003(9) -0.0093(8) -0.0064(7)
N35 0.0396(10) 0.0439(11) 0.0520(13) -0.0080(10) -0.0088(9) -0.0015(8)
N36 0.0643(14) 0.0511(13) 0.0558(14) -0.0054(11) -0.0191(11) -0.0029(10)
N37 0.0650(14) 0.0476(12) 0.0607(16) -0.0070(11) -0.0123(11) -0.0032(10)
N38 0.0307(8) 0.0258(8) 0.0393(10) -0.0017(7) -0.0147(7) -0.0041(6)
N39 0.0374(9) 0.0280(8) 0.0492(12) -0.0058(8) -0.0093(8) -0.0072(7)
N40 0.0399(10) 0.0449(11) 0.0678(15) -0.0093(11) -0.0045(10) -0.0072(8)
N41 0.0474(11) 0.0566(13) 0.0705(16) -0.0057(12) -0.0043(11) -0.0219(10)
C109 0.0472(13) 0.0386(12) 0.080(2) 0.0113(13) -0.0263(13) -0.0207(10)
C110 0.0371(11) 0.0335(11) 0.0615(16) 0.0050(11) -0.0098(10) -0.0107(9)
C111 0.0491(13) 0.0300(11) 0.083(2) 0.0034(12) -0.0099(13) -0.0118(10)
C112 0.0551(14) 0.0309(12) 0.096(2) 0.0199(14) -0.0153(15) -0.0071(11)
C113 0.0413(12) 0.0390(12) 0.0729(19) 0.0175(13) -0.0122(12) -0.0051(10)
C114 0.0324(10) 0.0355(11) 0.0453(13) 0.0086(10) -0.0036(9) -0.0044(8)
C115 0.0355(10) 0.0414(12) 0.0383(13) 0.0088(10) -0.0106(9) -0.0045(9)
C116 0.0265(9) 0.0327(10) 0.0449(13) -0.0004(9) -0.0139(8) -0.0032(8)
C117 0.0296(9) 0.0289(9) 0.0394(12) -0.0067(9) -0.0085(8) -0.0073(7)
C118 0.0344(10) 0.0378(11) 0.0439(13) -0.0036(10) -0.0102(9) -0.0131(8)
C119 0.0231(9) 0.0291(10) 0.0572(15) -0.0086(10) -0.0096(9) -0.0041(7)
C120 0.0251(9) 0.0362(11) 0.0555(15) -0.0032(10) -0.0103(9) -0.0021(8)
C121 0.0259(9) 0.0427(12) 0.0596(16) -0.0130(11) -0.0111(9) -0.0042(8)
C122 0.0318(10) 0.0365(12) 0.0698(18) -0.0139(12) -0.0055(10) -0.0104(9)
C123 0.0440(12) 0.0334(11) 0.0656(18) -0.0057(12) 0.0025(11) -0.0128(9)
C124 0.0322(10) 0.0351(11) 0.0570(16) -0.0084(11) -0.0020(10) -0.0084(8)
C125 0.0640(16) 0.0590(16) 0.0621(19) -0.0080(14) 0.0133(14) -0.0228(13)
C126 0.0439(12) 0.0317(11) 0.0584(16) -0.0090(11) -0.0226(11) -0.0061(9)
C127 0.0348(10) 0.0326(10) 0.0506(15) -0.0087(10) -0.0170(10) -0.0042(8)
C128 0.0471(12) 0.0494(13) 0.0417(14) -0.0104(11) -0.0142(10) -0.0065(10)
C129 0.0481(13) 0.0598(15) 0.0379(14) 0.0016(12) -0.0118(10) -0.0088(11)
C130 0.0425(11) 0.0398(12) 0.0462(14) 0.0039(11) -0.0122(10) -0.0091(9)
C131 0.0289(9) 0.0286(9) 0.0399(12) -0.0013(9) -0.0120(8) -0.0027(7)
C132 0.0395(11) 0.0270(9) 0.0419(13) -0.0028(9) -0.0078(9) -0.0075(8)
C133 0.0499(13) 0.0274(10) 0.0628(17) 0.0000(11) -0.0173(12) -0.0058(9)
C134 0.0647(16) 0.0413(13) 0.0579(17) 0.0011(12) -0.0175(13) -0.0212(12)
C135 0.098(2) 0.0533(17) 0.082(2) 0.0118(17) -0.0284(19) -0.0405(17)
C136 0.0661(17) 0.0296(11) 0.088(2) -0.0010(13) -0.0270(16) -0.0212(11)
C137 0.0608(15) 0.0315(11) 0.082(2) -0.0105(13) -0.0135(14) -0.0161(11)
C138 0.0470(13) 0.0289(11) 0.078(2) -0.0143(12) -0.0122(13) -0.0133(9)
C139 0.0444(12) 0.0302(11) 0.082(2) -0.0152(12) -0.0120(13) -0.0118(9)
C140 0.0464(13) 0.0363(12) 0.091(2) -0.0080(14) -0.0062(14) -0.0083(10)
C141 0.0458(14) 0.0363(12) 0.107(3) 0.0030(15) -0.0227(16) -0.0127(10)
C142 0.0533(18) 0.100(3) 0.149(4) 0.024(3) -0.012(2) 0.0033(19)
C143 0.0294(10) 0.0421(12) 0.0665(17) 0.0038(12) -0.0219(10) -0.0075(9)
C144 0.0277(10) 0.0339(11) 0.0734(18) -0.0001(11) -0.0146(10) -0.0083(8)
C145 0.0279(11) 0.0594(16) 0.110(3) -0.0189(17) -0.0176(13) -0.0069(11)
C146 0.0276(13) 0.106(3) 0.142(4) -0.059(3) -0.0054(16) 0.0016(14)
C147 0.0352(13) 0.096(2) 0.108(3) -0.048(2) -0.0046(15) -0.0032(14)
C148 0.0297(11) 0.0483(13) 0.0707(19) -0.0108(13) -0.0082(11) -0.0036(9)
C149 0.0375(11) 0.0487(13) 0.0623(17) -0.0154(13) -0.0089(11) -0.0017(10)
C150 0.0470(13) 0.0527(14) 0.0429(15) -0.0043(12) -0.0063(11) -0.0041(11)
C151 0.0369(11) 0.0496(13) 0.0518(16) -0.0089(12) -0.0025(10) -0.0018(10)
C152 0.0486(13) 0.0544(15) 0.0609(18) -0.0190(13) -0.0023(12) 0.0009(11)
C153 0.0467(13) 0.0592(15) 0.0428(14) -0.0217(12) -0.0084(11) -0.0033(11)
C154 0.0467(13) 0.0511(14) 0.0574(17) -0.0244(13) -0.0137(12) -0.0020(11)
C155 0.0453(12) 0.0533(14) 0.0535(16) -0.0261(13) -0.0156(11) -0.0076(11)
C156 0.0424(12) 0.0502(13) 0.0485(15) -0.0196(12) -0.0147(10) -0.0030(10)
C157 0.0495(13) 0.0532(14) 0.0470(15) -0.0162(12) -0.0116(11) 0.0014(11)
C158 0.0567(14) 0.0519(14) 0.0439(15) -0.0142(12) -0.0070(11) -0.0051(11)
C159 0.107(3) 0.0534(18) 0.093(3) 0.0000(18) 0.024(2) 0.0000(18)
C160 0.0374(11) 0.0518(14) 0.0627(17) -0.0146(13) -0.0162(11) -0.0048(10)
C161 0.0472(13) 0.0442(13) 0.083(2) -0.0328(14) -0.0068(13) -0.0083(11)
C162 0.0460(13) 0.0360(12) 0.0754(19) -0.0154(12) -0.0079(12) -0.0134(10)
S1 0.0663(4) 0.0629(4) 0.0572(4) 0.0044(3) -0.0139(3) -0.0288(3)
F1 0.0699(14) 0.192(3) 0.197(3) -0.050(3) 0.0165(17) -0.0428(18)
F2 0.158(2) 0.0889(18) 0.131(2) 0.0011(17) 0.0265(19) 0.0088(17)
F3 0.179(3) 0.119(2) 0.0812(17) -0.0207(15) 0.0288(17) -0.044(2)
O19 0.1021(17) 0.0727(15) 0.0758(16) 0.0189(13) -0.0213(13) -0.0278(13)
O20 0.0946(15) 0.0696(13) 0.0561(13) 0.0031(11) -0.0155(11) -0.0314(12)
O21 0.0763(14) 0.1031(19) 0.0888(17) 0.0038(15) -0.0230(13) -0.0486(14)
C163 0.098(3) 0.082(3) 0.077(3) -0.007(2) 0.000(2) -0.024(2)
S2 0.0461(3) 0.0603(4) 0.0550(4) 0.0147(3) -0.0066(3) 0.0032(3)
F4 0.0869(15) 0.0803(15) 0.212(3) -0.0171(18) -0.0116(18) -0.0243(12)
F5 0.310(5) 0.136(3) 0.091(2) -0.047(2) -0.079(3) 0.005(3)
F6 0.152(2) 0.0519(11) 0.132(2) -0.0088(13) -0.0170(17) 0.0225(13)
O22 0.0653(15) 0.169(3) 0.144(3) 0.038(3) 0.0357(17) 0.0101(18)
O23 0.1081(17) 0.0578(12) 0.0552(13) 0.0027(10) -0.0237(12) 0.0042(12)
O24 0.0701(12) 0.0552(11) 0.0797(15) 0.0214(11) -0.0282(11) -0.0031(9)
C164 0.112(3) 0.0590(19) 0.068(2) -0.0096(17) -0.016(2) 0.0196(19)
S3 0.0471(3) 0.0474(3) 0.0514(4) 0.0031(3) -0.0165(3) 0.0020(2)
F7 0.176(4) 0.079(3) 0.226(6) -0.060(4) -0.074(4) -0.035(3)
F8 0.216(6) 0.125(5) 0.124(3) -0.062(3) -0.084(3) 0.003(4)
F9 0.205(5) 0.058(2) 0.196(6) -0.034(3) -0.055(5) 0.032(3)
F22 0.266(6) 0.113(4) 0.178(6) -0.057(3) -0.093(5) -0.020(4)
F23 0.233(6) 0.117(4) 0.0580(17) -0.024(2) -0.032(3) 0.062(4)
F24 0.197(4) 0.073(3) 0.097(3) -0.021(2) -0.025(3) 0.063(3)
O25 0.0567(9) 0.0694(12) 0.0985(17) 0.0225(11) -0.0210(10) 0.0105(9)
O26 0.0999(17) 0.121(2) 0.0662(10) 0.0361(11) -0.0098(11) 0.0067(15)
O27 0.0593(9) 0.1084(18) 0.117(2) 0.0075(15) -0.0125(12) -0.0249(11)
C165 0.151(4) 0.0628(19) 0.140(3) -0.026(2) -0.072(3) 0.0002(19)
C170 0.173(4) 0.067(2) 0.0780(19) -0.0200(17) -0.049(3) 0.0294(19)
S4 0.0556(4) 0.0806(5) 0.0761(6) -0.0200(4) 0.0026(4) -0.0162(4)
F10 0.095(2) 0.248(5) 0.277(5) -0.121(4) 0.081(3) -0.045(3)
F11 0.216(5) 0.136(3) 0.336(8) -0.095(4) 0.091(5) 0.014(3)
F12 0.251(5) 0.349(8) 0.137(3) -0.156(5) 0.072(4) -0.085(5)
O28 0.0899(17) 0.0884(18) 0.097(2) -0.0041(15) -0.0291(15) -0.0229(14)
O29 0.0881(17) 0.107(2) 0.103(2) 0.0154(18) -0.0107(15) -0.0162(15)
O30 0.0771(15) 0.137(2) 0.0864(18) -0.0218(17) 0.0010(13) -0.0485(16)
C166 0.104(4) 0.163(7) 0.201(8) -0.071(6) 0.053(4) -0.028(4)
S5 0.0583(4) 0.0751(5) 0.0692(5) -0.0014(4) -0.0089(3) -0.0282(4)
F13 0.0755(16) 0.238(4) 0.194(4) -0.063(3) 0.0278(19) -0.037(2)
F14 0.244(5) 0.126(3) 0.255(5) -0.076(3) 0.095(4) 0.008(3)
F15 0.213(4) 0.276(5) 0.083(2) -0.043(3) 0.044(2) -0.112(4)
O31 0.0909(16) 0.0724(14) 0.0756(16) 0.0012(12) -0.0234(13) -0.0258(12)
O32 0.0918(17) 0.0850(17) 0.113(2) 0.0272(16) -0.0317(16) -0.0238(14)
O33 0.0861(16) 0.139(2) 0.0753(16) -0.0152(16) -0.0056(13) -0.0656(17)
C167 0.106(3) 0.122(4) 0.116(4) -0.022(3) 0.016(3) -0.034(3)
S6 0.0522(3) 0.0510(3) 0.0617(4) 0.0146(3) -0.0200(3) 0.0026(3)
F16 0.160(3) 0.0635(17) 0.125(4) -0.026(2) -0.024(3) 0.029(2)
F17 0.200(5) 0.142(5) 0.077(2) -0.022(2) -0.049(3) -0.003(4)
F18 0.132(3) 0.079(3) 0.159(4) -0.038(3) -0.037(3) -0.030(2)
F19 0.381(8) 0.153(6) 0.249(9) -0.073(5) -0.198(7) -0.024(6)
F20 0.291(6) 0.101(4) 0.122(4) -0.051(3) -0.079(4) 0.101(4)
F21 0.326(8) 0.149(5) 0.074(2) -0.044(3) -0.047(4) 0.113(5)
O34 0.0562(11) 0.077(4) 0.124(5) 0.027(4) 0.000(2) 0.0046(19)
O35 0.085(3) 0.052(2) 0.0590(12) 0.0071(14) -0.0261(15) -0.001(2)
O36 0.0525(16) 0.0491(18) 0.080(4) 0.014(2) -0.022(2) 0.0026(15)
O37 0.0525(16) 0.047(3) 0.135(5) 0.002(3) -0.012(2) 0.0032(18)
O38 0.053(2) 0.082(5) 0.125(7) 0.057(4) -0.025(4) 0.001(3)
O39 0.103(4) 0.142(6) 0.097(3) 0.074(3) -0.025(3) -0.013(4)
C2AA 0.240(5) 0.082(3) 0.102(3) -0.037(2) -0.107(3) 0.038(3)
C169 0.113(3) 0.0655(17) 0.083(2) -0.0118(18) -0.038(2) 0.0022(16)
N14 0.0560(13) 0.0573(15) 0.0815(19) -0.0220(14) -0.0086(12) -0.0089(11)
C275 0.0418(12) 0.0572(16) 0.0538(16) -0.0206(13) -0.0088(11) -0.0104(11)
C276 0.0688(18) 0.0609(17) 0.071(2) -0.0084(16) -0.0244(15) -0.0191(14)
N28 0.0562(13) 0.0486(14) 0.090(2) -0.0134(13) -0.0078(13) -0.0106(10)
C269 0.0429(12) 0.0494(15) 0.0627(17) -0.0187(13) -0.0099(11) -0.0115(11)
C270 0.0668(17) 0.0604(17) 0.069(2) -0.0043(15) -0.0186(15) -0.0208(14)
N42 0.0572(13) 0.0496(14) 0.0818(18) -0.0162(13) -0.0073(12) -0.0108(10)
C272 0.0393(12) 0.0518(15) 0.0543(16) -0.0196(13) -0.0089(11) -0.0103(10)
C273 0.0598(16) 0.0591(16) 0.0647(19) -0.0083(15) -0.0183(14) -0.0168(13)

loop_
_atom_type_symbol
_atom_type_description
_atom_type_scat_dispersion_real
_atom_type_scat_dispersion_imag
_atom_type_scat_source
C C 0.0181 0.0091 'International Tables Vol C Tables 4.2.6.8 and 6.1.1.4'
H H 0.0000 0.0000 'International Tables Vol C Tables 4.2.6.8 and 6.1.1.4'
Cu Cu -1.9646 0.5888 'International Tables Vol C Tables 4.2.6.8 and 6.1.1.4'
F F 0.0727 0.0534 'International Tables Vol C Tables 4.2.6.8 and 6.1.1.4'
N N 0.0311 0.0180 'International Tables Vol C Tables 4.2.6.8 and 6.1.1.4'
O O 0.0492 0.0322 'International Tables Vol C Tables 4.2.6.8 and 6.1.1.4'
S S 0.3331 0.5567 'International Tables Vol C Tables 4.2.6.8 and 6.1.1.4'

loop_
_geom_angle_atom_site_label_1
_geom_angle_atom_site_label_2
_geom_angle_atom_site_label_3
_geom_angle
_geom_angle_site_symmetry_1
_geom_angle_site_symmetry_3
_geom_angle_publ_flag
N1 Cu1 N2 79.99(8) . . ?
N1 Cu1 N6 80.61(7) . . ?
N6 Cu1 N2 95.82(7) . . ?
N10 Cu1 N1 84.52(8) . . ?
N10 Cu1 N2 101.79(7) . . ?
N10 Cu1 N6 154.57(8) . . ?
N12 Cu1 N1 156.51(8) . . ?
N12 Cu1 N2 123.50(7) . . ?
N12 Cu1 N6 95.55(7) . . ?
N12 Cu1 N10 89.91(7) . . ?
C11 O1 C10 114.4(3) . . ?
C16 O2 C17 118.2(3) . . ?
C45 O3 C44 115.45(17) . . ?
C50 O4 C51 117.7(2) . . ?
C28 O5 C27 118.0(3) . . ?
C0AA O6 C34 117.0(4) . . ?
C1 N1 Cu1 110.62(15) . . ?
C18 N1 Cu1 100.50(13) . . ?
C18 N1 C1 110.70(18) . . ?
C18 N1 C35 113.1(2) . . ?
C35 N1 Cu1 109.99(15) . . ?
C35 N1 C1 111.44(19) . . ?
C2 N2 Cu1 110.69(16) . . ?
C6 N2 Cu1 130.10(14) . . ?
C6 N2 C2 119.20(19) . . ?
N4 N3 C7 120.1(2) . . ?
C8 N3 N4 111.3(2) . . ?
C8 N3 C7 128.1(2) . . ?
N5 N4 N3 106.7(3) . . ?
N4 N5 C9 108.8(3) . . ?
C19 N6 Cu1 108.64(14) . . ?
C23 N6 Cu1 132.17(15) . . ?
C23 N6 C19 119.12(19) . . ?
N8 N7 C24 120.06(18) . . ?
C25 N7 N8 110.7(2) . . ?
C25 N7 C24 129.2(2) . . ?
N9 N8 N7 107.0(2) . . ?
N8 N9 C26 109.3(2) . . ?
C36 N10 Cu1 113.41(15) . . ?
C36 N10 C40 119.48(19) . . ?
C40 N10 Cu1 126.64(15) . . ?
N12 N11 C41 120.55(16) . . ?
C43 N11 N12 110.22(17) . . ?
C43 N11 C41 129.08(18) . . ?
N11 N12 Cu1 124.52(13) . . ?
N13 N12 Cu1 124.33(14) . . ?
N13 N12 N11 107.92(15) . . ?
N12 N13 C42 108.08(17) . . ?
O6 C0AA C28 115.8(4) . . ?
O6 C0AA C32 124.7(4) . . ?
C32 C0AA C28 119.5(3) . . ?
N1 C1 H1A 109.1 . . ?
N1 C1 H1B 109.1 . . ?
N1 C1 C2 112.53(19) . . ?
H1A C1 H1B 107.8 . . ?
C2 C1 H1A 109.1 . . ?
C2 C1 H1B 109.1 . . ?
N2 C2 C1 117.60(19) . . ?
N2 C2 C3 121.6(2) . . ?
C3 C2 C1 120.7(2) . . ?
C2 C3 H3 120.6 . . ?
C4 C3 C2 118.8(2) . . ?
C4 C3 H3 120.6 . . ?
C3 C4 H4 120.1 . . ?
C3 C4 C5 119.8(2) . . ?
C5 C4 H4 120.1 . . ?
C4 C5 H5 121.0 . . ?
C6 C5 C4 117.9(3) . . ?
C6 C5 H5 121.0 . . ?
N2 C6 C5 122.6(2) . . ?
N2 C6 C7 115.40(19) . . ?
C5 C6 C7 122.0(2) . . ?
N3 C7 C6 113.76(19) . . ?
N3 C7 H7A 108.8 . . ?
N3 C7 H7B 108.8 . . ?
C6 C7 H7A 108.8 . . ?
C6 C7 H7B 108.8 . . ?
H7A C7 H7B 107.7 . . ?
N3 C8 H8 127.6 . . ?
N3 C8 C9 104.7(3) . . ?
C9 C8 H8 127.6 . . ?
N5 C9 C8 108.5(3) . . ?
N5 C9 C10 122.0(4) . . ?
C8 C9 C10 129.5(4) . . ?
O1 C10 C9 111.4(3) . . ?
O1 C10 H10A 109.3 . . ?
O1 C10 H10B 109.3 . . ?
C9 C10 H10A 109.3 . . ?
C9 C10 H10B 109.3 . . ?
H10A C10 H10B 108.0 . . ?
C12 C11 O1 121.6(3) . . ?
C12 C11 C16 121.1(3) . . ?
C16 C11 O1 117.2(4) . . ?
C11 C12 H12 118.7 . . ?
C11 C12 C13 122.6(3) . . ?
C13 C12 H12 118.7 . . ?
C12 C13 C14 117.4(4) . . ?
C12 C13 C53 118.0(3) . . ?
C14 C13 C53 124.5(3) . . ?
C13 C14 C52 123.1(3) . . ?
C15 C14 C13 119.7(3) . . ?
C15 C14 C52 117.2(3) . . ?
C14 C15 H15 118.7 . . ?
C14 C15 C16 122.5(3) . . ?
C16 C15 H15 118.7 . . ?
O2 C16 C11 117.7(3) . . ?
O2 C16 C15 125.6(3) . . ?
C11 C16 C15 116.7(4) . . ?
O2 C17 H17A 109.5 . . ?
O2 C17 H17B 109.5 . . ?
O2 C17 H17C 109.5 . . ?
H17A C17 H17B 109.5 . . ?
H17A C17 H17C 109.5 . . ?
H17B C17 H17C 109.5 . . ?
N1 C18 H18A 110.0 . . ?
N1 C18 H18B 110.0 . . ?
N1 C18 C19 108.34(18) . . ?
H18A C18 H18B 108.4 . . ?
C19 C18 H18A 110.0 . . ?
C19 C18 H18B 110.0 . . ?
N6 C19 C18 115.5(2) . . ?
N6 C19 C20 122.2(2) . . ?
C20 C19 C18 122.4(2) . . ?
C19 C20 H20 120.7 . . ?
C19 C20 C21 118.7(2) . . ?
C21 C20 H20 120.7 . . ?
C20 C21 H21 120.4 . . ?
C22 C21 C20 119.1(2) . . ?
C22 C21 H21 120.4 . . ?
C21 C22 H22 120.1 . . ?
C21 C22 C23 119.9(2) . . ?
C23 C22 H22 120.1 . . ?
N6 C23 C22 120.9(2) . . ?
N6 C23 C24 117.58(19) . . ?
C22 C23 C24 121.4(2) . . ?
N7 C24 C23 112.97(19) . . ?
N7 C24 H24A 109.0 . . ?
N7 C24 H24B 109.0 . . ?
C23 C24 H24A 109.0 . . ?
C23 C24 H24B 109.0 . . ?
H24A C24 H24B 107.8 . . ?
N7 C25 H25 127.6 . . ?
N7 C25 C26 104.8(2) . . ?
C26 C25 H25 127.6 . . ?
N9 C26 C25 108.2(2) . . ?
N9 C26 C27 121.9(3) . . ?
C25 C26 C27 129.9(3) . . ?
O5 C27 C26 112.5(3) . . ?
O5 C27 H27A 109.1 . . ?
O5 C27 H27B 109.1 . . ?
C26 C27 H27A 109.1 . . ?
C26 C27 H27B 109.1 . . ?
H27A C27 H27B 107.8 . . ?
O5 C28 C0AA 115.7(3) . . ?
C29 C28 O5 124.9(4) . . ?
C29 C28 C0AA 119.4(4) . . ?
C28 C29 H29 119.6 . . ?
C28 C29 C30 120.9(4) . . ?
C30 C29 H29 119.6 . . ?
C29 C30 C54 116.1(3) . . ?
C31 C30 C29 119.8(3) . . ?
C31 C30 C54 124.1(3) . . ?
C30 C31 C32 119.1(4) . . ?
C30 C31 C53 124.2(3) . . ?
C32 C31 C53 116.5(4) . . ?
C0AA C32 C31 121.3(4) . . ?
C0AA C32 H32 119.4 . . ?
C31 C32 H32 119.4 . . ?
O6 C34 H34A 109.5 . . ?
O6 C34 H34B 109.5 . . ?
O6 C34 H34C 109.5 . . ?
H34A C34 H34B 109.5 . . ?
H34A C34 H34C 109.5 . . ?
H34B C34 H34C 109.5 . . ?
N1 C35 H35A 109.0 . . ?
N1 C35 H35B 109.0 . . ?
N1 C35 C36 112.79(19) . . ?
H35A C35 H35B 107.8 . . ?
C36 C35 H35A 109.0 . . ?
C36 C35 H35B 109.0 . . ?
N10 C36 C35 117.6(2) . . ?
N10 C36 C37 121.6(2) . . ?
C37 C36 C35 120.7(2) . . ?
C36 C37 H37 120.5 . . ?
C38 C37 C36 118.9(3) . . ?
C38 C37 H37 120.5 . . ?
C37 C38 H38 120.3 . . ?
C39 C38 C37 119.3(2) . . ?
C39 C38 H38 120.3 . . ?
C38 C39 H39 120.3 . . ?
C38 C39 C40 119.4(3) . . ?
C40 C39 H39 120.3 . . ?
N10 C40 C39 121.3(2) . . ?
N10 C40 C41 118.58(19) . . ?
C39 C40 C41 120.1(2) . . ?
N11 C41 C40 111.6(2) . . ?
N11 C41 H41A 109.3 . . ?
N11 C41 H41B 109.3 . . ?
C40 C41 H41A 109.3 . . ?
C40 C41 H41B 109.3 . . ?
H41A C41 H41B 108.0 . . ?
N13 C42 C43 108.74(18) . . ?
N13 C42 C44 120.6(2) . . ?
C43 C42 C44 130.58(19) . . ?
N11 C43 C42 105.03(18) . . ?
N11 C43 H43 127.5 . . ?
C42 C43 H43 127.5 . . ?
O3 C44 C42 110.95(19) . . ?
O3 C44 H44A 109.4 . . ?
O3 C44 H44B 109.4 . . ?
C42 C44 H44A 109.4 . . ?
C42 C44 H44B 109.4 . . ?
H44A C44 H44B 108.0 . . ?
O3 C45 C50 119.9(2) . . ?
C46 C45 O3 118.9(2) . . ?
C46 C45 C50 120.7(2) . . ?
C45 C46 H46 119.1 . . ?
C45 C46 C47 121.9(3) . . ?
C47 C46 H46 119.1 . . ?
C46 C47 C52 118.5(3) . . ?
C48 C47 C46 118.2(3) . . ?
C48 C47 C52 123.2(3) . . ?
C47 C48 C49 119.4(2) . . ?
C47 C48 C54 123.8(3) . . ?
C49 C48 C54 116.7(3) . . ?
C48 C49 H49 118.8 . . ?
C50 C49 C48 122.4(3) . . ?
C50 C49 H49 118.8 . . ?
O4 C50 C45 117.6(2) . . ?
O4 C50 C49 125.1(2) . . ?
C49 C50 C45 117.3(3) . . ?
O4 C51 H51A 109.5 . . ?
O4 C51 H51B 109.5 . . ?
O4 C51 H51C 109.5 . . ?
H51A C51 H51B 109.5 . . ?
H51A C51 H51C 109.5 . . ?
H51B C51 H51C 109.5 . . ?
C14 C52 C47 117.0(2) . . ?
C14 C52 H52A 108.1 . . ?
C14 C52 H52B 108.1 . . ?
C47 C52 H52A 108.1 . . ?
C47 C52 H52B 108.1 . . ?
H52A C52 H52B 107.3 . . ?
C13 C53 C31 111.2(3) . . ?
C13 C53 H53A 109.4 . . ?
C13 C53 H53B 109.4 . . ?
C31 C53 H53A 109.4 . . ?
C31 C53 H53B 109.4 . . ?
H53A C53 H53B 108.0 . . ?
C30 C54 H54A 109.6 . . ?
C30 C54 H54B 109.6 . . ?
C48 C54 C30 110.4(2) . . ?
C48 C54 H54A 109.6 . . ?
C48 C54 H54B 109.6 . . ?
H54A C54 H54B 108.1 . . ?
N15 Cu2 N20 78.81(8) . . ?
N15 Cu2 N24 79.59(7) . . ?
N16 Cu2 N15 84.33(7) . . ?
N16 Cu2 N20 99.99(7) . . ?
N16 Cu2 N24 151.12(8) . . ?
N17 Cu2 N15 158.58(8) . . ?
N17 Cu2 N16 90.24(7) . . ?
N17 Cu2 N20 122.59(8) . . ?
N17 Cu2 N24 96.03(7) . . ?
N24 Cu2 N20 100.21(7) . . ?
C65 O7 C64 115.59(16) . . ?
C70 O8 C71 117.5(2) . . ?
C82 O9 C81 115.0(2) . . ?
C87 O10 C88 117.4(2) . . ?
C99 O11 C98 117.5(3) . . ?
C104 O12 C105 117.1(3) . . ?
C55 N15 Cu2 109.52(14) . . ?
C55 N15 C72 110.44(18) . . ?
C72 N15 Cu2 109.93(14) . . ?
C89 N15 Cu2 101.49(13) . . ?
C89 N15 C55 113.2(2) . . ?
C89 N15 C72 111.87(19) . . ?
C56 N16 Cu2 112.85(15) . . ?
C60 N16 Cu2 127.10(14) . . ?
C60 N16 C56 119.11(18) . . ?
N18 N17 Cu2 125.10(13) . . ?
N19 N17 Cu2 123.95(14) . . ?
N19 N17 N18 108.15(15) . . ?
N17 N18 C61 121.14(16) . . ?
C62 N18 N17 109.95(17) . . ?
C62 N18 C61 128.86(18) . . ?
N17 N19 C63 108.00(17) . . ?
C73 N20 Cu2 109.66(16) . . ?
C77 N20 Cu2 131.44(15) . . ?
C77 N20 C73 118.8(2) . . ?
N22 N21 C78 119.3(2) . . ?
C79 N21 N22 111.0(2) . . ?
C79 N21 C78 129.4(2) . . ?
N23 N22 N21 106.6(2) . . ?
N22 N23 C80 109.3(2) . . ?
C90 N24 Cu2 107.74(14) . . ?
C94 N24 Cu2 132.62(16) . . ?
C94 N24 C90 119.2(2) . . ?
N26 N25 C95 119.98(18) . . ?
C96 N25 N26 110.5(2) . . ?
C96 N25 C95 129.5(2) . . ?
N27 N26 N25 106.7(2) . . ?
N26 N27 C97 109.4(2) . . ?
N15 C55 H55A 109.2 . . ?
N15 C55 H55B 109.2 . . ?
N15 C55 C56 112.19(18) . . ?
H55A C55 H55B 107.9 . . ?
C56 C55 H55A 109.2 . . ?
C56 C55 H55B 109.2 . . ?
N16 C56 C55 116.45(19) . . ?
N16 C56 C57 121.9(2) . . ?
C57 C56 C55 121.5(2) . . ?
C56 C57 H57 120.8 . . ?
C58 C57 C56 118.4(2) . . ?
C58 C57 H57 120.8 . . ?
C57 C58 H58 120.1 . . ?
C59 C58 C57 119.9(2) . . ?
C59 C58 H58 120.1 . . ?
C58 C59 H59 120.6 . . ?
C60 C59 C58 118.9(2) . . ?
C60 C59 H59 120.6 . . ?
N16 C60 C59 121.8(2) . . ?
N16 C60 C61 117.86(18) . . ?
C59 C60 C61 120.3(2) . . ?
N18 C61 C60 112.85(19) . . ?
N18 C61 H61A 109.0 . . ?
N18 C61 H61B 109.0 . . ?
C60 C61 H61A 109.0 . . ?
C60 C61 H61B 109.0 . . ?
H61A C61 H61B 107.8 . . ?
N18 C62 H62 127.4 . . ?
N18 C62 C63 105.30(18) . . ?
C63 C62 H62 127.4 . . ?
N19 C63 C62 108.58(18) . . ?
N19 C63 C64 120.02(19) . . ?
C62 C63 C64 131.35(19) . . ?
O7 C64 C63 111.33(19) . . ?
O7 C64 H64A 109.4 . . ?
O7 C64 H64B 109.4 . . ?
C63 C64 H64A 109.4 . . ?
C63 C64 H64B 109.4 . . ?
H64A C64 H64B 108.0 . . ?
O7 C65 C70 121.1(2) . . ?
C66 C65 O7 118.9(2) . . ?
C66 C65 C70 119.6(2) . . ?
C65 C66 H66 118.8 . . ?
C65 C66 C67 122.4(2) . . ?
C67 C66 H66 118.8 . . ?
C66 C67 C107 118.6(2) . . ?
C68 C67 C66 117.8(3) . . ?
C68 C67 C107 123.5(2) . . ?
C67 C68 C106 123.1(3) . . ?
C69 C68 C67 119.5(2) . . ?
C69 C68 C106 117.2(3) . . ?
C68 C69 H69 118.8 . . ?
C70 C69 C68 122.3(3) . . ?
C70 C69 H69 118.8 . . ?
O8 C70 C65 115.9(2) . . ?
O8 C70 C69 125.9(2) . . ?
C69 C70 C65 118.2(3) . . ?
O8 C71 H71A 109.5 . . ?
O8 C71 H71B 109.5 . . ?
O8 C71 H71C 109.5 . . ?
H71A C71 H71B 109.5 . . ?
H71A C71 H71C 109.5 . . ?
H71B C71 H71C 109.5 . . ?
N15 C72 H72A 109.4 . . ?
N15 C72 H72B 109.4 . . ?
H72A C72 H72B 108.0 . . ?
C73 C72 N15 111.33(19) . . ?
C73 C72 H72A 109.4 . . ?
C73 C72 H72B 109.4 . . ?
N20 C73 C72 116.9(2) . . ?
N20 C73 C74 121.9(3) . . ?
C74 C73 C72 121.2(2) . . ?
C73 C74 H74 120.4 . . ?
C75 C74 C73 119.3(3) . . ?
C75 C74 H74 120.4 . . ?
C74 C75 H75 120.5 . . ?
C74 C75 C76 119.1(3) . . ?
C76 C75 H75 120.5 . . ?
C75 C76 H76 120.4 . . ?
C75 C76 C77 119.2(3) . . ?
C77 C76 H76 120.4 . . ?
N20 C77 C76 121.8(3) . . ?
N20 C77 C78 116.6(2) . . ?
C76 C77 C78 121.5(3) . . ?
N21 C78 C77 112.1(2) . . ?
N21 C78 H78A 109.2 . . ?
N21 C78 H78B 109.2 . . ?
C77 C78 H78A 109.2 . . ?
C77 C78 H78B 109.2 . . ?
H78A C78 H78B 107.9 . . ?
N21 C79 H79 127.4 . . ?
N21 C79 C80 105.3(2) . . ?
C80 C79 H79 127.4 . . ?
N23 C80 C79 107.7(2) . . ?
N23 C80 C81 122.2(2) . . ?
C79 C80 C81 130.0(3) . . ?
O9 C81 C80 112.7(2) . . ?
O9 C81 H81A 109.1 . . ?
O9 C81 H81B 109.1 . . ?
C80 C81 H81A 109.1 . . ?
C80 C81 H81B 109.1 . . ?
H81A C81 H81B 107.8 . . ?
O9 C82 C87 118.4(2) . . ?
C83 C82 O9 122.3(2) . . ?
C83 C82 C87 119.2(2) . . ?
C82 C83 H83 118.6 . . ?
C82 C83 C84 122.8(2) . . ?
C84 C83 H83 118.6 . . ?
C83 C84 C85 118.1(3) . . ?
C83 C84 C108 118.3(2) . . ?
C85 C84 C108 123.6(3) . . ?
C84 C85 C107 123.1(3) . . ?
C86 C85 C84 118.7(2) . . ?
C86 C85 C107 118.1(2) . . ?
C85 C86 H86 118.6 . . ?
C87 C86 C85 122.7(2) . . ?
C87 C86 H86 118.6 . . ?
O10 C87 C82 116.3(2) . . ?
O10 C87 C86 125.3(2) . . ?
C86 C87 C82 118.4(2) . . ?
O10 C88 H88A 109.5 . . ?
O10 C88 H88B 109.5 . . ?
O10 C88 H88C 109.5 . . ?
H88A C88 H88B 109.5 . . ?
H88A C88 H88C 109.5 . . ?
H88B C88 H88C 109.5 . . ?
N15 C89 H89A 110.1 . . ?
N15 C89 H89B 110.1 . . ?
N15 C89 C90 108.21(19) . . ?
H89A C89 H89B 108.4 . . ?
C90 C89 H89A 110.1 . . ?
C90 C89 H89B 110.1 . . ?
N24 C90 C89 115.9(2) . . ?
N24 C90 C91 122.0(2) . . ?
C91 C90 C89 122.1(2) . . ?
C90 C91 H91 120.5 . . ?
C90 C91 C92 118.9(2) . . ?
C92 C91 H91 120.5 . . ?
C91 C92 H92 120.3 . . ?
C91 C92 C93 119.4(3) . . ?
C93 C92 H92 120.3 . . ?
C92 C93 H93 120.5 . . ?
C94 C93 C92 119.1(2) . . ?
C94 C93 H93 120.5 . . ?
N24 C94 C93 121.2(2) . . ?
N24 C94 C95 116.8(2) . . ?
C93 C94 C95 121.9(2) . . ?
N25 C95 C94 113.5(2) . . ?
N25 C95 H95A 108.9 . . ?
N25 C95 H95B 108.9 . . ?
C94 C95 H95A 108.9 . . ?
C94 C95 H95B 108.9 . . ?
H95A C95 H95B 107.7 . . ?
N25 C96 H96 127.3 . . ?
N25 C96 C97 105.5(2) . . ?
C97 C96 H96 127.3 . . ?
N27 C97 C96 107.9(2) . . ?
N27 C97 C98 121.4(3) . . ?
C96 C97 C98 130.7(3) . . ?
O11 C98 C97 112.7(3) . . ?
O11 C98 H98A 109.0 . . ?
O11 C98 H98B 109.0 . . ?
C97 C98 H98A 109.0 . . ?
C97 C98 H98B 109.0 . . ?
H98A C98 H98B 107.8 . . ?
O11 C99 C104 116.0(3) . . ?
C100 C99 O11 124.4(3) . . ?
C100 C99 C104 119.5(3) . . ?
C99 C100 H100 119.2 . . ?
C99 C100 C101 121.7(3) . . ?
C101 C100 H100 119.2 . . ?
C100 C101 C106 117.0(3) . . ?
C102 C101 C100 118.8(3) . . ?
C102 C101 C106 124.1(3) . . ?
C101 C102 C103 119.0(3) . . ?
C101 C102 C108 124.1(3) . . ?
C103 C102 C108 116.9(3) . . ?
C102 C103 H103 119.0 . . ?
C104 C103 C102 122.0(3) . . ?
C104 C103 H103 119.0 . . ?
O12 C104 C99 116.1(3) . . ?
O12 C104 C103 124.8(3) . . ?
C103 C104 C99 119.0(3) . . ?
O12 C105 H10C 109.5 . . ?
O12 C105 H10D 109.5 . . ?
O12 C105 H10E 109.5 . . ?
H10C C105 H10D 109.5 . . ?
H10C C105 H10E 109.5 . . ?
H10D C105 H10E 109.5 . . ?
C68 C106 H10F 109.5 . . ?
C68 C106 H10G 109.5 . . ?
C101 C106 C68 110.8(2) . . ?
C101 C106 H10F 109.5 . . ?
C101 C106 H10G 109.5 . . ?
H10F C106 H10G 108.1 . . ?
C67 C107 H10H 108.2 . . ?
C67 C107 H10I 108.2 . . ?
C85 C107 C67 116.4(2) . . ?
C85 C107 H10H 108.2 . . ?
C85 C107 H10I 108.2 . . ?
H10H C107 H10I 107.3 . . ?
C84 C108 C102 111.3(2) . . ?
C84 C108 H10J 109.4 . . ?
C84 C108 H10K 109.4 . . ?
C102 C108 H10J 109.4 . . ?
C102 C108 H10K 109.4 . . ?
H10J C108 H10K 108.0 . . ?
N29 Cu3 N34 79.63(8) . . ?
N29 Cu3 N38 79.87(7) . . ?
N30 Cu3 N29 84.14(7) . . ?
N30 Cu3 N34 100.86(7) . . ?
N30 Cu3 N38 151.55(8) . . ?
N32 Cu3 N29 158.30(8) . . ?
N32 Cu3 N30 89.75(7) . . ?
N32 Cu3 N34 122.03(8) . . ?
N32 Cu3 N38 96.48(7) . . ?
N38 Cu3 N34 99.22(7) . . ?
C119 O13 C118 115.44(16) . . ?
C124 O14 C125 117.0(2) . . ?
C153 O15 C152 115.0(2) . . ?
C158 O16 C159 117.2(2) . . ?
C136 O17 C135 116.0(2) . . ?
C141 O18 C142 117.8(3) . . ?
C109 N29 Cu3 109.98(14) . . ?
C109 N29 C143 110.70(18) . . ?
C126 N29 Cu3 101.38(13) . . ?
C126 N29 C109 112.9(2) . . ?
C126 N29 C143 111.61(19) . . ?
C143 N29 Cu3 109.90(14) . . ?
C110 N30 Cu3 112.83(15) . . ?
C114 N30 Cu3 127.06(14) . . ?
C114 N30 C110 119.15(19) . . ?
N32 N31 C115 121.17(16) . . ?
C116 N31 N32 110.05(17) . . ?
C116 N31 C115 128.75(17) . . ?
N31 N32 Cu3 124.83(13) . . ?
N33 N32 Cu3 123.96(14) . . ?
N33 N32 N31 108.18(15) . . ?
N32 N33 C117 107.94(16) . . ?
C144 N34 Cu3 109.76(17) . . ?
C148 N34 Cu3 131.78(15) . . ?
C148 N34 C144 118.3(2) . . ?
N36 N35 C149 119.3(2) . . ?
C150 N35 N36 110.8(2) . . ?
C150 N35 C149 129.6(2) . . ?
N37 N36 N35 106.8(2) . . ?
N36 N37 C151 109.1(2) . . ?
C127 N38 Cu3 108.70(14) . . ?
C127 N38 C131 118.39(19) . . ?
C131 N38 Cu3 132.79(15) . . ?
N40 N39 C132 119.45(18) . . ?
C133 N39 N40 110.60(19) . . ?
C133 N39 C132 129.88(19) . . ?
N41 N40 N39 106.61(19) . . ?
N40 N41 C134 109.6(2) . . ?
N29 C109 H10L 109.2 . . ?
N29 C109 H10M 109.2 . . ?
N29 C109 C110 112.10(18) . . ?
H10L C109 H10M 107.9 . . ?
C110 C109 H10L 109.2 . . ?
C110 C109 H10M 109.2 . . ?
N30 C110 C109 116.50(19) . . ?
N30 C110 C111 121.5(2) . . ?
C111 C110 C109 121.8(2) . . ?
C110 C111 H111 120.4 . . ?
C112 C111 C110 119.2(2) . . ?
C112 C111 H111 120.4 . . ?
C111 C112 H112 120.3 . . ?
C111 C112 C113 119.4(2) . . ?
C113 C112 H112 120.3 . . ?
C112 C113 H113 120.5 . . ?
C112 C113 C114 119.0(2) . . ?
C114 C113 H113 120.5 . . ?
N30 C114 C113 121.7(2) . . ?
N30 C114 C115 117.70(18) . . ?
C113 C114 C115 120.6(2) . . ?
N31 C115 C114 111.87(19) . . ?
N31 C115 H11A 109.2 . . ?
N31 C115 H11B 109.2 . . ?
C114 C115 H11A 109.2 . . ?
C114 C115 H11B 109.2 . . ?
H11A C115 H11B 107.9 . . ?
N31 C116 H116 127.4 . . ?
N31 C116 C117 105.14(17) . . ?
C117 C116 H116 127.4 . . ?
N33 C117 C116 108.68(17) . . ?
N33 C117 C118 120.80(19) . . ?
C116 C117 C118 130.47(18) . . ?
O13 C118 C117 111.04(19) . . ?
O13 C118 H11C 109.4 . . ?
O13 C118 H11D 109.4 . . ?
C117 C118 H11C 109.4 . . ?
C117 C118 H11D 109.4 . . ?
H11C C118 H11D 108.0 . . ?
O13 C119 C124 120.7(2) . . ?
C120 C119 O13 119.1(2) . . ?
C120 C119 C124 119.8(2) . . ?
C119 C120 H120 119.1 . . ?
C119 C120 C121 121.7(2) . . ?
C121 C120 H120 119.1 . . ?
C120 C121 C160 118.9(2) . . ?
C122 C121 C120 118.0(2) . . ?
C122 C121 C160 123.1(2) . . ?
C121 C122 C162 123.4(2) . . ?
C123 C122 C121 119.7(2) . . ?
C123 C122 C162 116.7(2) . . ?
C122 C123 H123 119.0 . . ?
C124 C123 C122 122.0(2) . . ?
C124 C123 H123 119.0 . . ?
O14 C124 C119 116.6(2) . . ?
O14 C124 C123 124.7(2) . . ?
C123 C124 C119 118.7(2) . . ?
O14 C125 H12A 109.5 . . ?
O14 C125 H12B 109.5 . . ?
O14 C125 H12C 109.5 . . ?
H12A C125 H12B 109.5 . . ?
H12A C125 H12C 109.5 . . ?
H12B C125 H12C 109.5 . . ?
N29 C126 H12D 109.9 . . ?
N29 C126 H12E 109.9 . . ?
N29 C126 C127 108.71(19) . . ?
H12D C126 H12E 108.3 . . ?
C127 C126 H12D 109.9 . . ?
C127 C126 H12E 109.9 . . ?
N38 C127 C126 114.9(2) . . ?
N38 C127 C128 122.6(2) . . ?
C128 C127 C126 122.5(2) . . ?
C127 C128 H128 120.4 . . ?
C127 C128 C129 119.2(2) . . ?
C129 C128 H128 120.4 . . ?
C128 C129 H129 120.6 . . ?
C130 C129 C128 118.7(2) . . ?
C130 C129 H129 120.6 . . ?
C129 C130 H130 120.0 . . ?
C129 C130 C131 119.9(2) . . ?
C131 C130 H130 120.0 . . ?
N38 C131 C130 121.0(2) . . ?
N38 C131 C132 117.10(19) . . ?
C130 C131 C132 121.83(19) . . ?
N39 C132 C131 111.91(19) . . ?
N39 C132 H13A 109.2 . . ?
N39 C132 H13B 109.2 . . ?
C131 C132 H13A 109.2 . . ?
C131 C132 H13B 109.2 . . ?
H13A C132 H13B 107.9 . . ?
N39 C133 H133 127.5 . . ?
N39 C133 C134 104.9(2) . . ?
C134 C133 H133 127.5 . . ?
N41 C134 C133 108.2(2) . . ?
N41 C134 C135 121.6(3) . . ?
C133 C134 C135 130.1(3) . . ?
O17 C135 C134 112.1(3) . . ?
O17 C135 H13C 109.2 . . ?
O17 C135 H13D 109.2 . . ?
C134 C135 H13C 109.2 . . ?
C134 C135 H13D 109.2 . . ?
H13C C135 H13D 107.9 . . ?
O17 C136 C141 116.0(3) . . ?
C137 C136 O17 124.8(3) . . ?
C137 C136 C141 119.1(3) . . ?
C136 C137 H137 119.0 . . ?
C136 C137 C138 122.0(3) . . ?
C138 C137 H137 119.0 . . ?
C137 C138 C162 117.4(3) . . ?
C139 C138 C137 119.1(2) . . ?
C139 C138 C162 123.5(3) . . ?
C138 C139 C140 118.7(3) . . ?
C138 C139 C161 124.3(2) . . ?
C140 C139 C161 117.0(3) . . ?
C139 C140 H140 119.1 . . ?
C141 C140 C139 121.7(3) . . ?
C141 C140 H140 119.1 . . ?
O18 C141 C136 116.1(3) . . ?
O18 C141 C140 124.6(3) . . ?
C140 C141 C136 119.3(3) . . ?
O18 C142 H14A 109.5 . . ?
O18 C142 H14B 109.5 . . ?
O18 C142 H14C 109.5 . . ?
H14A C142 H14B 109.5 . . ?
H14A C142 H14C 109.5 . . ?
H14B C142 H14C 109.5 . . ?
N29 C143 H14D 109.2 . . ?
N29 C143 H14E 109.2 . . ?
N29 C143 C144 112.01(19) . . ?
H14D C143 H14E 107.9 . . ?
C144 C143 H14D 109.2 . . ?
C144 C143 H14E 109.2 . . ?
N34 C144 C143 116.7(2) . . ?
N34 C144 C145 122.0(3) . . ?
C145 C144 C143 121.2(2) . . ?
C144 C145 H145 120.5 . . ?
C146 C145 C144 119.0(3) . . ?
C146 C145 H145 120.5 . . ?
C145 C146 H146 120.5 . . ?
C147 C146 C145 119.0(3) . . ?
C147 C146 H146 120.5 . . ?
C146 C147 H147 120.3 . . ?
C146 C147 C148 119.4(3) . . ?
C148 C147 H147 120.3 . . ?
N34 C148 C147 122.3(2) . . ?
N34 C148 C149 116.8(2) . . ?
C147 C148 C149 120.9(3) . . ?
N35 C149 C148 112.8(2) . . ?
N35 C149 H14F 109.0 . . ?
N35 C149 H14G 109.0 . . ?
C148 C149 H14F 109.0 . . ?
C148 C149 H14G 109.0 . . ?
H14F C149 H14G 107.8 . . ?
N35 C150 H150 127.4 . . ?
N35 C150 C151 105.2(2) . . ?
C151 C150 H150 127.4 . . ?
N37 C151 C150 108.0(2) . . ?
N37 C151 C152 121.7(2) . . ?
C150 C151 C152 130.2(3) . . ?
O15 C152 C151 111.9(2) . . ?
O15 C152 H15A 109.2 . . ?
O15 C152 H15B 109.2 . . ?
C151 C152 H15A 109.2 . . ?
C151 C152 H15B 109.2 . . ?
H15A C152 H15B 107.9 . . ?
O15 C153 C158 118.4(3) . . ?
C154 C153 O15 122.1(2) . . ?
C154 C153 C158 119.5(2) . . ?
C153 C154 H154 118.6 . . ?
C153 C154 C155 122.8(2) . . ?
C155 C154 H154 118.6 . . ?
C154 C155 C156 117.8(3) . . ?
C154 C155 C161 118.0(2) . . ?
C156 C155 C161 124.2(2) . . ?
C155 C156 C160 123.4(2) . . ?
C157 C156 C155 119.4(2) . . ?
C157 C156 C160 117.2(2) . . ?
C156 C157 H157 119.0 . . ?
C158 C157 C156 122.1(2) . . ?
C158 C157 H157 119.0 . . ?
O16 C158 C153 116.7(2) . . ?
O16 C158 C157 124.9(2) . . ?
C157 C158 C153 118.4(3) . . ?
O16 C159 H15C 109.5 . . ?
O16 C159 H15D 109.5 . . ?
O16 C159 H15E 109.5 . . ?
H15C C159 H15D 109.5 . . ?
H15C C159 H15E 109.5 . . ?
H15D C159 H15E 109.5 . . ?
C121 C160 C156 116.61(19) . . ?
C121 C160 H16A 108.1 . . ?
C121 C160 H16B 108.1 . . ?
C156 C160 H16A 108.1 . . ?
C156 C160 H16B 108.1 . . ?
H16A C160 H16B 107.3 . . ?
C139 C161 H16C 109.4 . . ?
C139 C161 H16D 109.4 . . ?
C155 C161 C139 111.2(2) . . ?
C155 C161 H16C 109.4 . . ?
C155 C161 H16D 109.4 . . ?
H16C C161 H16D 108.0 . . ?
C122 C162 H16E 109.8 . . ?
C122 C162 H16F 109.8 . . ?
C138 C162 C122 109.40(18) . . ?
C138 C162 H16E 109.8 . . ?
C138 C162 H16F 109.8 . . ?
H16E C162 H16F 108.2 . . ?
O19 S1 O20 114.80(15) . . ?
O19 S1 O21 116.66(16) . . ?
O19 S1 C163 102.22(18) . . ?
O20 S1 O21 114.21(14) . . ?
O20 S1 C163 103.12(18) . . ?
O21 S1 C163 103.12(19) . . ?
F1 C163 S1 111.8(3) . . ?
F1 C163 F2 109.0(4) . . ?
F1 C163 F3 105.6(4) . . ?
F2 C163 S1 110.9(3) . . ?
F3 C163 S1 113.5(3) . . ?
F3 C163 F2 105.7(4) . . ?
O22 S2 O23 113.8(2) . . ?
O22 S2 O24 116.49(18) . . ?
O22 S2 C164 105.6(2) . . ?
O23 S2 C164 101.97(16) . . ?
O24 S2 O23 113.81(15) . . ?
O24 S2 C164 102.93(15) . . ?
F4 C164 S2 111.0(2) . . ?
F4 C164 F6 107.2(4) . . ?
F5 C164 S2 111.1(3) . . ?
F5 C164 F4 109.9(4) . . ?
F5 C164 F6 106.1(3) . . ?
F6 C164 S2 111.3(3) . . ?
O25 S3 C165 98.9(4) . . ?
O25 S3 C170 110.2(3) . . ?
O26 S3 O25 116.27(16) . . ?
O26 S3 O27 113.27(18) . . ?
O26 S3 C165 96.7(5) . . ?
O26 S3 C170 112.4(4) . . ?
O27 S3 O25 112.53(16) . . ?
O27 S3 C165 117.6(5) . . ?
O27 S3 C170 89.1(4) . . ?
F7 C165 S3 116.1(10) . . ?
F7 C165 F8 102.2(9) . . ?
F7 C165 F9 106.0(10) . . ?
F8 C165 S3 110.9(8) . . ?
F9 C165 S3 113.0(8) . . ?
F9 C165 F8 107.8(11) . . ?
F22 C170 S3 120.2(11) . . ?
F22 C170 F23 103.9(9) . . ?
F22 C170 F24 100.7(9) . . ?
F23 C170 S3 112.0(7) . . ?
F23 C170 F24 106.4(10) . . ?
F24 C170 S3 112.3(7) . . ?
O28 S4 C166 104.1(4) . . ?
O29 S4 O28 113.94(18) . . ?
O29 S4 O30 116.12(19) . . ?
O29 S4 C166 102.8(3) . . ?
O30 S4 O28 114.14(17) . . ?
O30 S4 C166 103.6(3) . . ?
F10 C166 S4 108.3(5) . . ?
F10 C166 F11 108.2(8) . . ?
F11 C166 S4 108.1(6) . . ?
F12 C166 S4 116.4(7) . . ?
F12 C166 F10 109.2(7) . . ?
F12 C166 F11 106.4(7) . . ?
O31 S5 C167 103.8(2) . . ?
O32 S5 O31 113.97(17) . . ?
O32 S5 C167 101.8(2) . . ?
O33 S5 O31 114.32(16) . . ?
O33 S5 O32 116.03(18) . . ?
O33 S5 C167 104.7(2) . . ?
F13 C167 S5 111.5(4) . . ?
F14 C167 S5 110.5(4) . . ?
F14 C167 F13 109.1(6) . . ?
F15 C167 S5 113.8(4) . . ?
F15 C167 F13 106.3(5) . . ?
F15 C167 F14 105.3(5) . . ?
O34 S6 O35 106.3(6) . . ?
O34 S6 O36 121.8(7) . . ?
O34 S6 C169 110.4(5) . . ?
O35 S6 C169 102.3(4) . . ?
O36 S6 O35 110.7(5) . . ?
O36 S6 C169 103.8(6) . . ?
O37 S6 C2AA 94.2(7) . . ?
O38 S6 O37 107.6(8) . . ?
O38 S6 C2AA 102.0(6) . . ?
O39 S6 O37 123.5(6) . . ?
O39 S6 O38 119.3(8) . . ?
O39 S6 C2AA 104.2(6) . . ?
F19 C2AA S6 122.3(16) . . ?
F19 C2AA F20 107.1(11) . . ?
F19 C2AA F21 100.9(12) . . ?
F20 C2AA S6 112.7(6) . . ?
F20 C2AA F21 99.3(13) . . ?
F21 C2AA S6 111.5(7) . . ?
F16 C169 S6 111.1(6) . . ?
F16 C169 F17 107.3(8) . . ?
F17 C169 S6 105.6(7) . . ?
F18 C169 S6 118.4(7) . . ?
F18 C169 F16 108.2(8) . . ?
F18 C169 F17 105.7(8) . . ?
N14 C275 C276 179.3(3) . . ?
C275 C276 H27C 109.5 . . ?
C275 C276 H27D 109.5 . . ?
C275 C276 H27E 109.5 . . ?
H27C C276 H27D 109.5 . . ?
H27C C276 H27E 109.5 . . ?
H27D C276 H27E 109.5 . . ?
N28 C269 C270 179.5(4) . . ?
C269 C270 H27F 109.5 . . ?
C269 C270 H27G 109.5 . . ?
C269 C270 H27H 109.5 . . ?
H27F C270 H27G 109.5 . . ?
H27F C270 H27H 109.5 . . ?
H27G C270 H27H 109.5 . . ?
N42 C272 C273 179.9(4) . . ?
C272 C273 H27I 109.5 . . ?
C272 C273 H27J 109.5 . . ?
C272 C273 H27K 109.5 . . ?
H27I C273 H27J 109.5 . . ?
H27I C273 H27K 109.5 . . ?
H27J C273 H27K 109.5 . . ?

loop_
_geom_bond_atom_site_label_1
_geom_bond_atom_site_label_2
_geom_bond_distance
_geom_bond_site_symmetry_2
_geom_bond_publ_flag
Cu1 N1 2.0423(19) . ?
Cu1 N2 2.2251(18) . ?
Cu1 N6 2.0545(18) . ?
Cu1 N10 2.0123(18) . ?
Cu1 N12 1.9783(17) . ?
O1 C10 1.437(4) . ?
O1 C11 1.402(4) . ?
O2 C16 1.359(5) . ?
O2 C17 1.442(5) . ?
O3 C44 1.435(3) . ?
O3 C45 1.391(3) . ?
O4 C50 1.361(3) . ?
O4 C51 1.423(3) . ?
O5 C27 1.437(5) . ?
O5 C28 1.381(4) . ?
O6 C0AA 1.374(4) . ?
O6 C34 1.398(7) . ?
N1 C1 1.491(3) . ?
N1 C18 1.476(3) . ?
N1 C35 1.479(3) . ?
N2 C2 1.341(3) . ?
N2 C6 1.327(3) . ?
N3 N4 1.344(3) . ?
N3 C7 1.446(3) . ?
N3 C8 1.331(4) . ?
N4 N5 1.314(4) . ?
N5 C9 1.350(5) . ?
N6 C19 1.356(3) . ?
N6 C23 1.344(3) . ?
N7 N8 1.347(3) . ?
N7 C24 1.449(3) . ?
N7 C25 1.346(3) . ?
N8 N9 1.312(3) . ?
N9 C26 1.353(4) . ?
N10 C36 1.340(3) . ?
N10 C40 1.343(3) . ?
N11 N12 1.344(2) . ?
N11 C41 1.459(3) . ?
N11 C43 1.333(3) . ?
N12 N13 1.317(2) . ?
N13 C42 1.345(3) . ?
C0AA C28 1.398(6) . ?
C0AA C32 1.385(6) . ?
C1 H1A 0.9700 . ?
C1 H1B 0.9700 . ?
C1 C2 1.502(4) . ?
C2 C3 1.387(3) . ?
C3 H3 0.9300 . ?
C3 C4 1.367(5) . ?
C4 H4 0.9300 . ?
C4 C5 1.387(4) . ?
C5 H5 0.9300 . ?
C5 C6 1.381(3) . ?
C6 C7 1.504(3) . ?
C7 H7A 0.9700 . ?
C7 H7B 0.9700 . ?
C8 H8 0.9300 . ?
C8 C9 1.366(5) . ?
C9 C10 1.496(5) . ?
C10 H10A 0.9700 . ?
C10 H10B 0.9700 . ?
C11 C12 1.364(6) . ?
C11 C16 1.397(5) . ?
C12 H12 0.9300 . ?
C12 C13 1.398(5) . ?
C13 C14 1.403(4) . ?
C13 C53 1.495(6) . ?
C14 C15 1.387(5) . ?
C14 C52 1.522(4) . ?
C15 H15 0.9300 . ?
C15 C16 1.404(5) . ?
C17 H17A 0.9600 . ?
C17 H17B 0.9600 . ?
C17 H17C 0.9600 . ?
C18 H18A 0.9700 . ?
C18 H18B 0.9700 . ?
C18 C19 1.502(3) . ?
C19 C20 1.376(3) . ?
C20 H20 0.9300 . ?
C20 C21 1.386(4) . ?
C21 H21 0.9300 . ?
C21 C22 1.377(4) . ?
C22 H22 0.9300 . ?
C22 C23 1.388(3) . ?
C23 C24 1.508(3) . ?
C24 H24A 0.9700 . ?
C24 H24B 0.9700 . ?
C25 H25 0.9300 . ?
C25 C26 1.372(4) . ?
C26 C27 1.489(4) . ?
C27 H27A 0.9700 . ?
C27 H27B 0.9700 . ?
C28 C29 1.376(5) . ?
C29 H29 0.9300 . ?
C29 C30 1.417(5) . ?
C30 C31 1.368(5) . ?
C30 C54 1.523(4) . ?
C31 C32 1.403(5) . ?
C31 C53 1.529(6) . ?
C32 H32 0.9300 . ?
C34 H34A 0.9600 . ?
C34 H34B 0.9600 . ?
C34 H34C 0.9600 . ?
C35 H35A 0.9700 . ?
C35 H35B 0.9700 . ?
C35 C36 1.507(4) . ?
C36 C37 1.383(3) . ?
C37 H37 0.9300 . ?
C37 C38 1.376(4) . ?
C38 H38 0.9300 . ?
C38 C39 1.374(4) . ?
C39 H39 0.9300 . ?
C39 C40 1.380(3) . ?
C40 C41 1.495(4) . ?
C41 H41A 0.9700 . ?
C41 H41B 0.9700 . ?
C42 C43 1.373(3) . ?
C42 C44 1.483(3) . ?
C43 H43 0.9300 . ?
C44 H44A 0.9700 . ?
C44 H44B 0.9700 . ?
C45 C46 1.368(4) . ?
C45 C50 1.397(3) . ?
C46 H46 0.9300 . ?
C46 C47 1.401(4) . ?
C47 C48 1.390(4) . ?
C47 C52 1.539(4) . ?
C48 C49 1.394(5) . ?
C48 C54 1.512(4) . ?
C49 H49 0.9300 . ?
C49 C50 1.392(4) . ?
C51 H51A 0.9600 . ?
C51 H51B 0.9600 . ?
C51 H51C 0.9600 . ?
C52 H52A 0.9700 . ?
C52 H52B 0.9700 . ?
C53 H53A 0.9700 . ?
C53 H53B 0.9700 . ?
C54 H54A 0.9700 . ?
C54 H54B 0.9700 . ?
Cu2 N15 2.0241(18) . ?
Cu2 N16 2.0218(18) . ?
Cu2 N17 1.9849(17) . ?
Cu2 N20 2.2562(18) . ?
Cu2 N24 2.0699(18) . ?
O7 C64 1.441(3) . ?
O7 C65 1.385(3) . ?
O8 C70 1.366(3) . ?
O8 C71 1.437(3) . ?
O9 C81 1.433(3) . ?
O9 C82 1.384(3) . ?
O10 C87 1.366(3) . ?
O10 C88 1.420(3) . ?
O11 C98 1.433(4) . ?
O11 C99 1.391(4) . ?
O12 C104 1.362(4) . ?
O12 C105 1.408(5) . ?
N15 C55 1.485(3) . ?
N15 C72 1.489(3) . ?
N15 C89 1.475(3) . ?
N16 C56 1.345(3) . ?
N16 C60 1.343(3) . ?
N17 N18 1.347(2) . ?
N17 N19 1.313(3) . ?
N18 C61 1.459(3) . ?
N18 C62 1.329(3) . ?
N19 C63 1.347(3) . ?
N20 C73 1.346(3) . ?
N20 C77 1.338(4) . ?
N21 N22 1.345(3) . ?
N21 C78 1.454(3) . ?
N21 C79 1.338(3) . ?
N22 N23 1.319(3) . ?
N23 C80 1.356(4) . ?
N24 C90 1.351(3) . ?
N24 C94 1.345(3) . ?
N25 N26 1.354(3) . ?
N25 C95 1.450(3) . ?
N25 C96 1.338(3) . ?
N26 N27 1.310(3) . ?
N27 C97 1.358(4) . ?
C55 H55A 0.9700 . ?
C55 H55B 0.9700 . ?
C55 C56 1.492(3) . ?
C56 C57 1.383(3) . ?
C57 H57 0.9300 . ?
C57 C58 1.379(4) . ?
C58 H58 0.9300 . ?
C58 C59 1.378(4) . ?
C59 H59 0.9300 . ?
C59 C60 1.378(3) . ?
C60 C61 1.503(3) . ?
C61 H61A 0.9700 . ?
C61 H61B 0.9700 . ?
C62 H62 0.9300 . ?
C62 C63 1.373(3) . ?
C63 C64 1.488(3) . ?
C64 H64A 0.9700 . ?
C64 H64B 0.9700 . ?
C65 C66 1.375(4) . ?
C65 C70 1.399(3) . ?
C66 H66 0.9300 . ?
C66 C67 1.401(4) . ?
C67 C68 1.397(4) . ?
C67 C107 1.521(4) . ?
C68 C69 1.387(4) . ?
C68 C106 1.522(4) . ?
C69 H69 0.9300 . ?
C69 C70 1.387(4) . ?
C71 H71A 0.9600 . ?
C71 H71B 0.9600 . ?
C71 H71C 0.9600 . ?
C72 H72A 0.9700 . ?
C72 H72B 0.9700 . ?
C72 C73 1.484(4) . ?
C73 C74 1.379(4) . ?
C74 H74 0.9300 . ?
C74 C75 1.373(5) . ?
C75 H75 0.9300 . ?
C75 C76 1.378(5) . ?
C76 H76 0.9300 . ?
C76 C77 1.383(4) . ?
C77 C78 1.507(4) . ?
C78 H78A 0.9700 . ?
C78 H78B 0.9700 . ?
C79 H79 0.9300 . ?
C79 C80 1.370(3) . ?
C80 C81 1.487(4) . ?
C81 H81A 0.9700 . ?
C81 H81B 0.9700 . ?
C82 C83 1.365(4) . ?
C82 C87 1.408(3) . ?
C83 H83 0.9300 . ?
C83 C84 1.401(4) . ?
C84 C85 1.404(4) . ?
C84 C108 1.509(4) . ?
C85 C86 1.389(4) . ?
C85 C107 1.518(4) . ?
C86 H86 0.9300 . ?
C86 C87 1.383(4) . ?
C88 H88A 0.9600 . ?
C88 H88B 0.9600 . ?
C88 H88C 0.9600 . ?
C89 H89A 0.9700 . ?
C89 H89B 0.9700 . ?
C89 C90 1.499(3) . ?
C90 C91 1.374(4) . ?
C91 H91 0.9300 . ?
C91 C92 1.378(4) . ?
C92 H92 0.9300 . ?
C92 C93 1.386(4) . ?
C93 H93 0.9300 . ?
C93 C94 1.386(4) . ?
C94 C95 1.508(3) . ?
C95 H95A 0.9700 . ?
C95 H95B 0.9700 . ?
C96 H96 0.9300 . ?
C96 C97 1.363(4) . ?
C97 C98 1.498(4) . ?
C98 H98A 0.9700 . ?
C98 H98B 0.9700 . ?
C99 C100 1.371(4) . ?
C99 C104 1.396(5) . ?
C100 H100 0.9300 . ?
C100 C101 1.404(5) . ?
C101 C102 1.387(4) . ?
C101 C106 1.508(4) . ?
C102 C103 1.392(4) . ?
C102 C108 1.517(5) . ?
C103 H103 0.9300 . ?
C103 C104 1.377(5) . ?
C105 H10C 0.9600 . ?
C105 H10D 0.9600 . ?
C105 H10E 0.9600 . ?
C106 H10F 0.9700 . ?
C106 H10G 0.9700 . ?
C107 H10H 0.9700 . ?
C107 H10I 0.9700 . ?
C108 H10J 0.9700 . ?
C108 H10K 0.9700 . ?
Cu3 N29 2.0270(18) . ?
Cu3 N30 2.0258(18) . ?
Cu3 N32 1.9846(16) . ?
Cu3 N34 2.2510(19) . ?
Cu3 N38 2.0746(18) . ?
O13 C118 1.435(3) . ?
O13 C119 1.386(2) . ?
O14 C124 1.374(3) . ?
O14 C125 1.425(3) . ?
O15 C152 1.438(3) . ?
O15 C153 1.382(3) . ?
O16 C158 1.363(3) . ?
O16 C159 1.418(4) . ?
O17 C135 1.434(5) . ?
O17 C136 1.385(4) . ?
O18 C141 1.365(3) . ?
O18 C142 1.394(5) . ?
N29 C109 1.479(3) . ?
N29 C126 1.468(3) . ?
N29 C143 1.492(3) . ?
N30 C110 1.341(3) . ?
N30 C114 1.339(3) . ?
N31 N32 1.343(2) . ?
N31 C115 1.458(3) . ?
N31 C116 1.335(3) . ?
N32 N33 1.317(2) . ?
N33 C117 1.348(3) . ?
N34 C144 1.351(3) . ?
N34 C148 1.328(4) . ?
N35 N36 1.344(3) . ?
N35 C149 1.448(3) . ?
N35 C150 1.340(3) . ?
N36 N37 1.315(3) . ?
N37 C151 1.356(4) . ?
N38 C127 1.348(3) . ?
N38 C131 1.353(3) . ?
N39 N40 1.351(3) . ?
N39 C132 1.455(3) . ?
N39 C133 1.346(3) . ?
N40 N41 1.315(3) . ?
N41 C134 1.347(4) . ?
C109 H10L 0.9700 . ?
C109 H10M 0.9700 . ?
C109 C110 1.500(3) . ?
C110 C111 1.381(3) . ?
C111 H111 0.9300 . ?
C111 C112 1.372(4) . ?
C112 H112 0.9300 . ?
C112 C113 1.373(4) . ?
C113 H113 0.9300 . ?
C113 C114 1.383(3) . ?
C114 C115 1.499(3) . ?
C115 H11A 0.9700 . ?
C115 H11B 0.9700 . ?
C116 H116 0.9300 . ?
C116 C117 1.375(3) . ?
C117 C118 1.485(3) . ?
C118 H11C 0.9700 . ?
C118 H11D 0.9700 . ?
C119 C120 1.379(4) . ?
C119 C124 1.395(3) . ?
C120 H120 0.9300 . ?
C120 C121 1.407(3) . ?
C121 C122 1.395(4) . ?
C121 C160 1.523(4) . ?
C122 C123 1.389(4) . ?
C122 C162 1.522(3) . ?
C123 H123 0.9300 . ?
C123 C124 1.381(3) . ?
C125 H12A 0.9600 . ?
C125 H12B 0.9600 . ?
C125 H12C 0.9600 . ?
C126 H12D 0.9700 . ?
C126 H12E 0.9700 . ?
C126 C127 1.512(3) . ?
C127 C128 1.367(4) . ?
C128 H128 0.9300 . ?
C128 C129 1.381(4) . ?
C129 H129 0.9300 . ?
C129 C130 1.374(4) . ?
C130 H130 0.9300 . ?
C130 C131 1.384(3) . ?
C131 C132 1.507(3) . ?
C132 H13A 0.9700 . ?
C132 H13B 0.9700 . ?
C133 H133 0.9300 . ?
C133 C134 1.369(4) . ?
C134 C135 1.483(4) . ?
C135 H13C 0.9700 . ?
C135 H13D 0.9700 . ?
C136 C137 1.379(4) . ?
C136 C141 1.397(5) . ?
C137 H137 0.9300 . ?
C137 C138 1.393(4) . ?
C138 C139 1.387(4) . ?
C138 C162 1.517(3) . ?
C139 C140 1.409(4) . ?
C139 C161 1.516(4) . ?
C140 H140 0.9300 . ?
C140 C141 1.374(5) . ?
C142 H14A 0.9600 . ?
C142 H14B 0.9600 . ?
C142 H14C 0.9600 . ?
C143 H14D 0.9700 . ?
C143 H14E 0.9700 . ?
C143 C144 1.495(4) . ?
C144 C145 1.379(4) . ?
C145 H145 0.9300 . ?
C145 C146 1.376(5) . ?
C146 H146 0.9300 . ?
C146 C147 1.369(5) . ?
C147 H147 0.9300 . ?
C147 C148 1.379(4) . ?
C148 C149 1.513(3) . ?
C149 H14F 0.9700 . ?
C149 H14G 0.9700 . ?
C150 H150 0.9300 . ?
C150 C151 1.363(4) . ?
C151 C152 1.496(4) . ?
C152 H15A 0.9700 . ?
C152 H15B 0.9700 . ?
C153 C154 1.370(4) . ?
C153 C158 1.409(4) . ?
C154 H154 0.9300 . ?
C154 C155 1.399(4) . ?
C155 C156 1.404(4) . ?
C155 C161 1.508(4) . ?
C156 C157 1.396(4) . ?
C156 C160 1.523(3) . ?
C157 H157 0.9300 . ?
C157 C158 1.384(4) . ?
C159 H15C 0.9600 . ?
C159 H15D 0.9600 . ?
C159 H15E 0.9600 . ?
C160 H16A 0.9700 . ?
C160 H16B 0.9700 . ?
C161 H16C 0.9700 . ?
C161 H16D 0.9700 . ?
C162 H16E 0.9700 . ?
C162 H16F 0.9700 . ?
S1 O19 1.428(2) . ?
S1 O20 1.429(2) . ?
S1 O21 1.434(2) . ?
S1 C163 1.793(4) . ?
F1 C163 1.316(5) . ?
F2 C163 1.327(5) . ?
F3 C163 1.321(5) . ?
S2 O22 1.400(3) . ?
S2 O23 1.432(2) . ?
S2 O24 1.4211(19) . ?
S2 C164 1.815(4) . ?
F4 C164 1.323(5) . ?
F5 C164 1.297(5) . ?
F6 C164 1.341(4) . ?
S3 O25 1.4152(19) . ?
S3 O26 1.411(2) . ?
S3 O27 1.411(2) . ?
S3 C165 1.720(10) . ?
S3 C170 1.827(9) . ?
F7 C165 1.272(14) . ?
F8 C165 1.375(16) . ?
F9 C165 1.313(12) . ?
F22 C170 1.274(15) . ?
F23 C170 1.316(13) . ?
F24 C170 1.324(11) . ?
S4 O28 1.426(3) . ?
S4 O29 1.417(3) . ?
S4 O30 1.421(3) . ?
S4 C166 1.822(6) . ?
F10 C166 1.350(7) . ?
F11 C166 1.354(10) . ?
F12 C166 1.209(10) . ?
S5 O31 1.429(2) . ?
S5 O32 1.429(3) . ?
S5 O33 1.423(2) . ?
S5 C167 1.783(5) . ?
F13 C167 1.328(6) . ?
F14 C167 1.322(7) . ?
F15 C167 1.310(7) . ?
S6 O34 1.336(7) . ?
S6 O35 1.503(6) . ?
S6 O36 1.451(8) . ?
S6 O37 1.468(6) . ?
S6 O38 1.414(9) . ?
S6 O39 1.342(7) . ?
S6 C2AA 1.832(11) . ?
S6 C169 1.756(9) . ?
F16 C169 1.316(9) . ?
F17 C169 1.391(12) . ?
F18 C169 1.235(11) . ?
F19 C2AA 1.177(17) . ?
F20 C2AA 1.331(13) . ?
F21 C2AA 1.438(18) . ?
N14 C275 1.136(4) . ?
C275 C276 1.448(4) . ?
C276 H27C 0.9600 . ?
C276 H27D 0.9600 . ?
C276 H27E 0.9600 . ?
N28 C269 1.134(4) . ?
C269 C270 1.438(4) . ?
C270 H27F 0.9600 . ?
C270 H27G 0.9600 . ?
C270 H27H 0.9600 . ?
N42 C272 1.136(4) . ?
C272 C273 1.442(4) . ?
C273 H27I 0.9600 . ?
C273 H27J 0.9600 . ?
C273 H27K 0.9600 . ?

loop_
_smtbx_masks_void_nr
_smtbx_masks_void_average_x
_smtbx_masks_void_average_y
_smtbx_masks_void_average_z
_smtbx_masks_void_volume
_smtbx_masks_void_count_electrons
_smtbx_masks_void_content
1 -0.108 -0.320 -0.552 3434.6 763.7 ?
